data_1562713
loop_
_publ_author_name
'Lan, Qing'
'Tan, Huaqiao'
'Liu, Ding'
'Wang, Enbo'

_publ_section_title
;
 A series of inorganic aggregates composed of [MnV13O38]7&#x2212;
 polyoxoanions and transition metal cations
;
_journal_name_full 'Journal of Solid State Chemistry'
_journal_page_first 129
_journal_page_last 133
_journal_paper_doi 10.1016/j.jssc.2012.12.005
_journal_volume 199
_journal_year 2013
_chemical_formula_sum 'H44 K0.5 Mn Na2.5 Ni2 O60 V13'
_chemical_formula_weight 1915.96
_space_group_IT_number 2
_space_group_name_Hall '-P 1'
_space_group_name_H-M_alt 'P -1'
_symmetry_cell_setting triclinic
_symmetry_space_group_name_H-M 'P -1'
_atom_sites_solution_hydrogens none
_atom_sites_solution_primary direct
_atom_sites_solution_secondary difmap
_audit_creation_method SHELXL-97
_cell_angle_alpha 89.45(3)
_cell_angle_beta 81.65(3)
_cell_angle_gamma 62.78(3)
_cell_formula_units_Z 2
_cell_length_a 11.871(2)
_cell_length_b 11.972(2)
_cell_length_c 20.475(4)
_cell_measurement_reflns_used 8698
_cell_measurement_temperature 293(2)
_cell_measurement_theta_max 25.00
_cell_measurement_theta_min 3.02
_cell_volume 2554.9(11)
_computing_structure_refinement 'SHELXL-97 (Sheldrick, 1997)'
_computing_structure_solution 'SHELXS-97 (Sheldrick, 1990)'
_diffrn_ambient_temperature 293(2)
_diffrn_detector_area_resol_mean 0.01
_diffrn_measured_fraction_theta_full 0.967
_diffrn_measured_fraction_theta_max 0.967
_diffrn_measurement_device_type 'Rigaku R-AXIS RAPID IP'
_diffrn_measurement_method Oscillation
_diffrn_radiation_monochromator graphite
_diffrn_radiation_source 'fine-focus sealed tube'
_diffrn_radiation_type MoK\a
_diffrn_radiation_wavelength 0.71073
_diffrn_reflns_av_R_equivalents 0.1177
_diffrn_reflns_av_sigmaI/netI 0.1529
_diffrn_reflns_limit_h_max 14
_diffrn_reflns_limit_h_min -14
_diffrn_reflns_limit_k_max 13
_diffrn_reflns_limit_k_min -14
_diffrn_reflns_limit_l_max 24
_diffrn_reflns_limit_l_min -23
_diffrn_reflns_number 19503
_diffrn_reflns_theta_full 25.00
_diffrn_reflns_theta_max 25.00
_diffrn_reflns_theta_min 3.02
_diffrn_standards_decay_% none
_diffrn_standards_interval_count 0
_diffrn_standards_interval_time 0
_diffrn_standards_number 0
_exptl_absorpt_coefficient_mu 3.409
_exptl_absorpt_correction_T_max 0.457
_exptl_absorpt_correction_T_min 0.400
_exptl_absorpt_correction_type multi-scan
_exptl_absorpt_process_details 'ABSCOR by T.Higashi    8 March, 1995'
_exptl_crystal_colour orange
_exptl_crystal_density_diffrn 2.491
_exptl_crystal_density_method 'not measured'
_exptl_crystal_description block
_exptl_crystal_F_000 1882
_exptl_crystal_size_max 0.28
_exptl_crystal_size_mid 0.24
_exptl_crystal_size_min 0.23
_refine_diff_density_max 1.659
_refine_diff_density_min -0.956
_refine_diff_density_rms 0.208
_refine_ls_extinction_method SHELXL
_refine_ls_goodness_of_fit_ref 1.014
_refine_ls_hydrogen_treatment none
_refine_ls_matrix_type full
_refine_ls_number_parameters 641
_refine_ls_number_reflns 8698
_refine_ls_number_restraints 0
_refine_ls_restrained_S_all 1.014
_refine_ls_R_factor_all 0.1539
_refine_ls_R_factor_gt 0.0813
_refine_ls_shift/su_max 0.001
_refine_ls_shift/su_mean 0.000
_refine_ls_structure_factor_coef Fsqd
_refine_ls_weighting_details 'calc w=1/[\s^2^(Fo^2^)+(0.0905P)^2^+12.5842P] where P=(Fo^2^+2Fc^2^)/3'
_refine_ls_weighting_scheme calc
_refine_ls_wR_factor_gt 0.1918
_refine_ls_wR_factor_ref 0.2398
_reflns_number_gt 4523
_reflns_number_total 8698
_reflns_threshold_expression >2sigma(I)
_cod_data_source_file JSSC-2013-199-129.cif
_cod_data_source_block 3
_cod_original_cell_volume 2554.9(8)
_cod_original_sg_symbol_H-M P-1
_cod_original_formula_sum 'H44 K0.50 Mn Na2.50 Ni2 O60 V13'
_cod_database_code 1562713

loop_
_symmetry_equiv_pos_as_xyz
'x, y, z'
'-x, -y, -z'

loop_
_atom_site_label
_atom_site_type_symbol
_atom_site_fract_x
_atom_site_fract_y
_atom_site_fract_z
_atom_site_U_iso_or_equiv
_atom_site_adp_type
_atom_site_occupancy
_atom_site_symmetry_multiplicity
_atom_site_calc_flag
_atom_site_refinement_flags
_atom_site_disorder_assembly
_atom_site_disorder_group
Ni1 Ni 0.00445(16) 1.97458(14) 0.30736(9) 0.0212(4) Uani 1 1 d . . .
Ni2 Ni 0.67084(16) 0.77620(15) 0.22757(9) 0.0220(4) Uani 1 1 d . . .
Mn1 Mn 0.33825(18) 1.37150(17) 0.26654(10) 0.0144(4) Uani 1 1 d . . .
V1 V 0.5466(2) 1.17519(19) 0.33714(11) 0.0178(5) Uani 1 1 d . . .
V2 V 0.5592(2) 1.10493(18) 0.18776(11) 0.0182(5) Uani 1 1 d . . .
V3 V 0.3515(2) 1.31723(19) 0.11970(11) 0.0189(5) Uani 1 1 d . . .
V4 V 0.6103(2) 1.33288(19) 0.21670(12) 0.0194(5) Uani 1 1 d . . .
V5 V 0.2713(2) 1.15997(18) 0.23261(11) 0.0155(5) Uani 1 1 d . . .
V6 V 0.6153(2) 1.3942(2) 0.36439(12) 0.0241(6) Uani 1 1 d . . .
V7 V 0.3359(2) 1.43586(19) 0.41203(11) 0.0181(5) Uani 1 1 d . . .
V8 V 0.0587(2) 1.42126(19) 0.30892(10) 0.0153(5) Uani 1 1 d . . .
V9 V 0.0668(2) 1.36619(19) 0.15897(11) 0.0176(5) Uani 1 1 d . . .
V10 V 0.1181(2) 1.64278(18) 0.34325(11) 0.0166(5) Uani 1 1 d . . .
V11 V 0.4022(2) 1.58578(19) 0.28940(12) 0.0212(5) Uani 1 1 d . . .
V12 V 0.2674(2) 1.2143(2) 0.38306(11) 0.0203(5) Uani 1 1 d . . .
V13 V 0.1476(2) 1.57220(18) 0.19266(11) 0.0175(5) Uani 1 1 d . . .
K1 K 0.0000 1.5000 0.5000 0.0283(10) Uani 1 2 d S . .
O1 O 0.0768(8) 1.7873(7) 0.3213(4) 0.019(2) Uani 1 1 d . . .
O2 O 0.5979(9) 0.9631(8) 0.2137(5) 0.024(2) Uani 1 1 d . . .
O3 O 0.2754(8) 1.5457(7) 0.2523(4) 0.0150(18) Uani 1 1 d . . .
O4 O 0.4600(8) 1.3795(7) 0.3106(4) 0.0172(19) Uani 1 1 d . . .
O5 O 0.1014(9) 1.7171(7) 0.1782(4) 0.024(2) Uani 1 1 d . . .
O6 O 0.3508(9) 1.7324(8) 0.2750(5) 0.027(2) Uani 1 1 d . . .
O7 O 0.6546(9) 1.0870(9) 0.1174(5) 0.027(2) Uani 1 1 d . . .
O8 O 0.3978(8) 1.1980(8) 0.2839(4) 0.0188(19) Uiso 1 1 d . . .
O9 O 0.3992(8) 1.2527(8) 0.4055(4) 0.0186(19) Uani 1 1 d . . .
O10 O 0.5969(9) 1.0305(8) 0.3510(5) 0.024(2) Uani 1 1 d . . .
O11 O 0.4619(8) 1.3155(7) 0.1871(4) 0.020(2) Uani 1 1 d . . .
O12 O -0.0430(8) 1.4614(7) 0.3758(4) 0.0194(19) Uani 1 1 d . . .
O13 O 0.2831(8) 1.5959(8) 0.3724(4) 0.022(2) Uani 1 1 d . D .
O14 O 0.1572(8) 1.2411(7) 0.3151(4) 0.0178(19) Uani 1 1 d . . .
O15 O 0.2354(9) 1.4745(7) 0.4808(4) 0.023(2) Uani 1 1 d . . .
O16 O 0.4496(8) 1.2786(8) 0.0525(4) 0.025(2) Uani 1 1 d . . .
O17 O 0.7128(8) 1.2930(7) 0.1493(5) 0.025(2) Uani 1 1 d . . .
O18 O 0.3169(8) 1.0134(8) 0.2484(4) 0.021(2) Uani 1 1 d . . .
O19 O 0.6466(9) 1.2182(8) 0.3748(5) 0.027(2) Uani 1 1 d . . .
O20 O 0.6374(8) 1.1625(8) 0.2471(4) 0.0197(19) Uiso 1 1 d . . .
O21 O 0.0370(8) 1.5335(8) 0.1552(4) 0.0204(19) Uiso 1 1 d . . .
O22 O 0.2182(8) 1.3656(7) 0.2190(4) 0.0141(18) Uani 1 1 d . . .
O23 O 0.0406(8) 1.5846(7) 0.2824(4) 0.0160(18) Uiso 1 1 d . . .
O24 O 0.0274(8) 1.6578(8) 0.4137(5) 0.024(2) Uani 1 1 d . . .
O25 O 0.5269(8) 1.5579(8) 0.3396(5) 0.024(2) Uani 1 1 d . . .
O26 O 0.3339(9) 1.0613(8) 0.3866(5) 0.031(2) Uani 1 1 d . . .
O27 O 0.1579(9) 1.2731(9) 0.4487(5) 0.028(2) Uani 1 1 d . . .
O28 O 0.2153(8) 1.4217(7) 0.3454(4) 0.0160(19) Uani 1 1 d . . .
O29 O 0.5195(9) 1.5051(8) 0.2155(4) 0.023(2) Uani 1 1 d . . .
O30 O 0.2798(8) 1.4923(8) 0.1238(4) 0.022(2) Uani 1 1 d . . .
O31 O 0.3980(8) 1.1492(7) 0.1577(4) 0.0193(19) Uani 1 1 d . . .
O32 O 0.1464(9) 1.1927(7) 0.1888(4) 0.023(2) Uani 1 1 d . . .
O33 O 0.2107(8) 1.3180(8) 0.0951(4) 0.0187(19) Uani 1 1 d . . .
O34 O 0.7215(9) 1.4008(8) 0.4027(5) 0.028(2) Uani 1 1 d . . .
O35 O 0.7031(8) 1.3411(8) 0.2790(5) 0.024(2) Uani 1 1 d . . .
O36 O -0.0401(9) 1.3628(8) 0.1212(4) 0.026(2) Uani 1 1 d . . .
O37 O 0.4710(8) 1.4324(8) 0.4355(5) 0.024(2) Uani 1 1 d . . .
O38 O -0.0269(8) 1.4084(7) 0.2488(4) 0.0161(19) Uani 1 1 d . . .
O1W O 0.8088(9) 0.7344(9) 0.1457(5) 0.036(3) Uani 1 1 d . . .
O2W O 0.7285(9) 0.5875(8) 0.2468(5) 0.022(2) Uani 1 1 d . . .
O3W O 0.5482(9) 0.7606(8) 0.1723(5) 0.028(2) Uani 1 1 d . . .
O4W O 0.7990(9) 0.7785(8) 0.2868(5) 0.028(2) Uani 1 1 d . . .
O5W O 0.1301(9) 1.9885(8) 0.3649(5) 0.029(2) Uani 1 1 d . D .
O9W O 0.1356(8) 1.9284(7) 0.2205(5) 0.022(2) Uani 1 1 d . . .
O6W O 0.5307(8) 0.8255(7) 0.3110(5) 0.024(2) Uani 1 1 d . . .
O7W O -0.0538(9) 2.1637(8) 0.2904(5) 0.032(2) Uani 1 1 d . . .
O8W O -0.1288(9) 2.0195(9) 0.3920(5) 0.032(2) Uani 1 1 d . . .
O10W O -0.1247(9) 1.9667(8) 0.2509(4) 0.023(2) Uani 1 1 d . . .
Na2 Na 0.6803(8) 0.5384(7) 0.0960(5) 0.074(3) Uani 1 1 d . . .
Na1 Na 0.4606(11) 0.9331(10) 0.0802(5) 0.100(3) Uiso 1 1 d . . .
O11W O -0.0817(11) 0.9461(10) 0.1131(6) 0.044(3) Uiso 1 1 d . . .
O25W O 0.7263(11) 0.8221(10) 0.0296(5) 0.043(3) Uiso 1 1 d . . .
O24W O 0.8942(11) 0.4777(10) -0.0055(6) 0.046(3) Uiso 1 1 d . . .
Na3 Na 0.2281(12) 1.8085(11) 0.4495(6) 0.039(3) Uiso 0.50 1 d P . .
O23W O 0.6810(13) -0.3393(12) 0.3979(7) 0.063(4) Uiso 1 1 d . . .
O22W O 0.0567(13) 1.7752(12) 0.5522(7) 0.063(4) Uiso 1 1 d . D .
O21W O 0.0085(14) 1.1081(13) 0.1221(7) 0.013(3) Uiso 0.55 1 d P A 1
O26W O 0.0786(19) 1.0687(18) 0.0866(10) 0.021(4) Uiso 0.45 1 d P B 2
O20W O 0.4405(15) 0.5858(14) 0.0556(8) 0.077(4) Uiso 1 1 d . . .
O19W O -0.0517(14) 0.2279(13) -0.0063(7) 0.072(4) Uiso 1 1 d . . .
O18W O 0.7553(17) -0.1504(16) 0.4327(9) 0.099(5) Uiso 1 1 d . . .
O17W O 0.5000 0.0000 0.5000 0.107(8) Uiso 1 2 d S . .
O16W O 0.238(2) 0.992(2) 0.0371(11) 0.043(5) Uiso 0.50 1 d P . .
O15W O 0.284(2) 0.852(2) 0.0112(12) 0.053(6) Uiso 0.50 1 d P B 1
O14W O 0.274(2) 0.769(2) -0.0114(11) 0.044(6) Uiso 0.50 1 d P C 2
O13W O 0.449(3) 1.817(3) 0.4798(13) 0.064(7) Uiso 0.50 1 d P D 1
O12W O 0.493(3) 1.727(3) 0.4573(14) 0.064(7) Uiso 0.50 1 d P D 2

loop_
_atom_site_aniso_label
_atom_site_aniso_U_11
_atom_site_aniso_U_22
_atom_site_aniso_U_33
_atom_site_aniso_U_23
_atom_site_aniso_U_13
_atom_site_aniso_U_12
Ni1 0.0147(9) 0.0143(8) 0.0341(10) 0.0052(8) -0.0051(8) -0.0058(7)
Ni2 0.0146(9) 0.0132(8) 0.0364(10) 0.0080(8) -0.0064(8) -0.0043(7)
Mn1 0.0104(9) 0.0092(8) 0.0216(10) 0.0040(8) -0.0035(8) -0.0025(7)
V1 0.0142(12) 0.0123(10) 0.0260(12) 0.0058(10) -0.0058(10) -0.0047(9)
V2 0.0133(11) 0.0092(10) 0.0278(13) 0.0045(9) -0.0048(10) -0.0011(9)
V3 0.0149(12) 0.0117(10) 0.0228(12) 0.0042(9) -0.0023(9) -0.0001(9)
V4 0.0132(12) 0.0126(10) 0.0308(13) 0.0046(10) -0.0028(10) -0.0047(9)
V5 0.0123(11) 0.0102(10) 0.0219(12) 0.0041(9) -0.0055(9) -0.0028(9)
V6 0.0160(12) 0.0213(12) 0.0361(14) 0.0055(11) -0.0079(11) -0.0085(10)
V7 0.0162(12) 0.0163(11) 0.0222(12) 0.0044(10) -0.0057(10) -0.0072(9)
V8 0.0131(11) 0.0145(10) 0.0202(11) 0.0067(9) -0.0065(9) -0.0069(9)
V9 0.0155(12) 0.0167(11) 0.0186(11) 0.0016(9) -0.0066(9) -0.0045(9)
V10 0.0155(12) 0.0108(10) 0.0220(12) 0.0040(9) -0.0051(10) -0.0043(9)
V11 0.0144(12) 0.0112(10) 0.0372(14) 0.0049(10) -0.0058(10) -0.0048(9)
V12 0.0174(12) 0.0178(11) 0.0255(12) 0.0074(10) -0.0048(10) -0.0076(10)
V13 0.0182(12) 0.0082(10) 0.0222(12) 0.0034(9) -0.0058(10) -0.0019(9)
K1 0.023(2) 0.027(2) 0.027(2) 0.0052(19) -0.0037(19) -0.0052(19)
O1 0.010(5) 0.015(4) 0.028(5) 0.003(4) -0.006(4) 0.000(4)
O2 0.021(5) 0.014(4) 0.037(6) 0.011(4) -0.010(4) -0.007(4)
O3 0.009(4) 0.014(4) 0.020(4) 0.009(4) -0.008(4) -0.003(4)
O4 0.012(5) 0.014(4) 0.028(5) 0.005(4) -0.008(4) -0.007(4)
O5 0.029(6) 0.010(4) 0.028(5) 0.004(4) -0.013(4) -0.002(4)
O6 0.021(5) 0.030(5) 0.037(6) 0.011(5) -0.003(4) -0.016(4)
O7 0.017(5) 0.035(5) 0.032(5) 0.006(5) 0.000(4) -0.014(4)
O9 0.010(4) 0.020(4) 0.025(5) 0.006(4) -0.006(4) -0.005(4)
O10 0.022(5) 0.013(4) 0.037(6) 0.007(4) -0.009(4) -0.006(4)
O11 0.018(5) 0.014(4) 0.030(5) 0.010(4) -0.005(4) -0.010(4)
O12 0.019(5) 0.014(4) 0.026(5) 0.002(4) -0.004(4) -0.008(4)
O13 0.013(5) 0.025(5) 0.031(5) 0.003(4) -0.009(4) -0.009(4)
O14 0.014(5) 0.010(4) 0.026(5) 0.003(4) -0.006(4) -0.003(4)
O15 0.027(5) 0.012(4) 0.030(5) 0.007(4) -0.011(4) -0.007(4)
O16 0.012(5) 0.021(5) 0.026(5) 0.005(4) 0.004(4) 0.003(4)
O17 0.016(5) 0.010(4) 0.042(6) 0.005(4) -0.009(4) -0.001(4)
O18 0.010(5) 0.020(4) 0.033(5) 0.002(4) 0.002(4) -0.009(4)
O19 0.021(5) 0.020(5) 0.039(6) 0.000(4) -0.010(5) -0.007(4)
O22 0.010(4) 0.019(4) 0.016(4) 0.006(4) -0.001(4) -0.008(4)
O24 0.010(5) 0.032(5) 0.029(5) 0.010(4) -0.006(4) -0.007(4)
O25 0.014(5) 0.017(4) 0.037(6) 0.007(4) -0.002(4) -0.005(4)
O26 0.026(6) 0.023(5) 0.046(6) 0.020(5) -0.019(5) -0.010(4)
O27 0.025(6) 0.034(5) 0.031(5) 0.011(5) -0.013(5) -0.016(5)
O28 0.011(4) 0.005(4) 0.027(5) 0.005(4) -0.002(4) 0.000(3)
O29 0.020(5) 0.016(4) 0.029(5) 0.011(4) -0.001(4) -0.007(4)
O30 0.014(5) 0.017(4) 0.027(5) 0.006(4) 0.000(4) -0.001(4)
O31 0.015(5) 0.012(4) 0.025(5) 0.003(4) -0.003(4) -0.001(4)
O32 0.024(5) 0.013(4) 0.030(5) 0.006(4) -0.011(4) -0.005(4)
O33 0.016(5) 0.023(5) 0.019(5) 0.008(4) -0.005(4) -0.010(4)
O34 0.022(5) 0.026(5) 0.035(6) 0.000(4) -0.005(4) -0.010(4)
O35 0.011(5) 0.019(5) 0.044(6) 0.005(4) -0.003(4) -0.009(4)
O36 0.024(5) 0.022(5) 0.030(5) 0.002(4) -0.019(4) -0.004(4)
O37 0.017(5) 0.016(4) 0.031(5) 0.001(4) -0.004(4) -0.001(4)
O38 0.014(5) 0.006(4) 0.027(5) -0.002(4) -0.006(4) -0.002(4)
O1W 0.016(5) 0.031(5) 0.038(6) 0.009(5) 0.014(5) 0.003(4)
O2W 0.021(5) 0.014(4) 0.035(5) 0.007(4) -0.005(4) -0.010(4)
O3W 0.025(6) 0.024(5) 0.038(6) 0.009(5) -0.003(5) -0.014(4)
O4W 0.017(5) 0.024(5) 0.040(6) 0.005(5) -0.011(4) -0.006(4)
O5W 0.020(5) 0.029(5) 0.041(6) 0.005(5) -0.013(5) -0.012(4)
O9W 0.018(5) 0.013(4) 0.037(6) 0.009(4) -0.004(4) -0.010(4)
O6W 0.012(5) 0.006(4) 0.043(6) -0.001(4) -0.005(4) 0.004(4)
O7W 0.024(6) 0.012(4) 0.058(7) 0.013(5) -0.003(5) -0.008(4)
O8W 0.020(5) 0.036(6) 0.033(6) -0.001(5) 0.003(5) -0.008(5)
O10W 0.020(5) 0.018(4) 0.030(5) 0.011(4) -0.011(4) -0.006(4)
Na2 0.067(6) 0.051(4) 0.096(7) 0.005(5) 0.012(5) -0.027(4)

loop_
_atom_type_symbol
_atom_type_description
_atom_type_scat_dispersion_real
_atom_type_scat_dispersion_imag
_atom_type_scat_source
H H 0.0000 0.0000 'International Tables Vol C Tables 4.2.6.8 and 6.1.1.4'
O O 0.0106 0.0060 'International Tables Vol C Tables 4.2.6.8 and 6.1.1.4'
V V 0.3005 0.5294 'International Tables Vol C Tables 4.2.6.8 and 6.1.1.4'
Ni Ni 0.3393 1.1124 'International Tables Vol C Tables 4.2.6.8 and 6.1.1.4'
Mn Mn 0.3368 0.7283 'International Tables Vol C Tables 4.2.6.8 and 6.1.1.4'
K K 0.2009 0.2494 'International Tables Vol C Tables 4.2.6.8 and 6.1.1.4'
Na Na 0.0362 0.0249 'International Tables Vol C Tables 4.2.6.8 and 6.1.1.4'

loop_
_geom_angle_atom_site_label_1
_geom_angle_atom_site_label_2
_geom_angle_atom_site_label_3
_geom_angle
_geom_angle_site_symmetry_1
_geom_angle_site_symmetry_3
O1 Ni1 O8W 91.7(4) . .
O1 Ni1 O9W 88.2(3) . .
O8W Ni1 O9W 178.4(4) . .
O1 Ni1 O7W 175.2(4) . .
O8W Ni1 O7W 92.1(4) . .
O9W Ni1 O7W 88.1(4) . .
O1 Ni1 O5W 90.5(3) . .
O8W Ni1 O5W 88.2(4) . .
O9W Ni1 O5W 93.3(4) . .
O7W Ni1 O5W 86.6(4) . .
O1 Ni1 O10W 91.1(3) . .
O8W Ni1 O10W 90.9(4) . .
O9W Ni1 O10W 87.5(4) . .
O7W Ni1 O10W 91.8(4) . .
O5W Ni1 O10W 178.2(4) . .
O2 Ni2 O3W 91.0(4) . .
O2 Ni2 O1W 91.1(4) . .
O3W Ni2 O1W 91.5(4) . .
O2 Ni2 O6W 86.9(4) . .
O3W Ni2 O6W 89.6(4) . .
O1W Ni2 O6W 177.8(4) . .
O2 Ni2 O4W 93.3(4) . .
O3W Ni2 O4W 175.5(4) . .
O1W Ni2 O4W 89.6(4) . .
O6W Ni2 O4W 89.5(4) . .
O2 Ni2 O2W 174.5(4) . .
O3W Ni2 O2W 86.6(3) . .
O1W Ni2 O2W 94.0(4) . .
O6W Ni2 O2W 88.1(3) . .
O4W Ni2 O2W 89.0(3) . .
O4 Mn1 O22 177.7(4) . .
O4 Mn1 O3 89.0(3) . .
O22 Mn1 O3 89.8(3) . .
O4 Mn1 O28 91.7(4) . .
O22 Mn1 O28 90.2(4) . .
O3 Mn1 O28 87.0(3) . .
O4 Mn1 O8 90.8(4) . .
O22 Mn1 O8 90.5(3) . .
O3 Mn1 O8 178.0(4) . .
O28 Mn1 O8 91.0(3) . .
O4 Mn1 O11 89.1(4) . .
O22 Mn1 O11 89.0(4) . .
O3 Mn1 O11 94.8(4) . .
O28 Mn1 O11 178.0(3) . .
O8 Mn1 O11 87.2(4) . .
O4 Mn1 V13 128.9(3) . .
O22 Mn1 V13 49.7(2) . .
O3 Mn1 V13 40.3(2) . .
O28 Mn1 V13 91.0(3) . .
O8 Mn1 V13 140.1(3) . .
O11 Mn1 V13 89.8(3) . .
O4 Mn1 V3 129.6(3) . .
O22 Mn1 V3 48.4(3) . .
O3 Mn1 V3 89.6(3) . .
O28 Mn1 V3 138.5(3) . .
O8 Mn1 V3 92.1(3) . .
O11 Mn1 V3 40.9(3) . .
V13 Mn1 V3 61.68(8) . .
O4 Mn1 V4 48.6(3) . .
O22 Mn1 V4 129.4(3) . .
O3 Mn1 V4 88.9(3) . .
O28 Mn1 V4 140.2(3) . .
O8 Mn1 V4 92.5(3) . .
O11 Mn1 V4 40.8(3) . .
V13 Mn1 V4 110.49(9) . .
V3 Mn1 V4 80.95(8) . .
O4 Mn1 V11 48.7(3) . .
O22 Mn1 V11 129.9(3) . .
O3 Mn1 V11 40.4(2) . .
O28 Mn1 V11 91.9(2) . .
O8 Mn1 V11 139.5(3) . .
O11 Mn1 V11 90.0(2) . .
V13 Mn1 V11 80.19(7) . .
V3 Mn1 V11 111.43(9) . .
V4 Mn1 V11 61.17(7) . .
O4 Mn1 V1 47.6(3) . .
O22 Mn1 V1 133.6(3) . .
O3 Mn1 V1 136.6(2) . .
O28 Mn1 V1 91.9(3) . .
O8 Mn1 V1 43.1(3) . .
O11 Mn1 V1 87.3(3) . .
V13 Mn1 V1 175.55(9) . .
V3 Mn1 V1 117.57(9) . .
V4 Mn1 V1 65.21(7) . .
V11 Mn1 V1 96.37(8) . .
O4 Mn1 V7 47.3(3) . .
O22 Mn1 V7 134.7(3) . .
O3 Mn1 V7 88.0(3) . .
O28 Mn1 V7 44.5(3) . .
O8 Mn1 V7 90.4(3) . .
O11 Mn1 V7 136.3(3) . .
V13 Mn1 V7 117.79(9) . .
V3 Mn1 V7 176.06(9) . .
V4 Mn1 V7 95.86(8) . .
V11 Mn1 V7 64.83(7) . .
V1 Mn1 V7 62.62(8) . .
O10 V1 O19 103.6(4) . .
O10 V1 O9 101.0(4) . .
O19 V1 O9 96.3(4) . .
O10 V1 O20 101.0(4) . .
O19 V1 O20 94.2(4) . .
O9 V1 O20 152.6(4) . .
O10 V1 O8 98.7(4) . .
O19 V1 O8 157.6(4) . .
O9 V1 O8 79.3(3) . .
O20 V1 O8 81.4(3) . .
O10 V1 O4 173.7(4) . .
O19 V1 O4 82.6(4) . .
O9 V1 O4 78.5(3) . .
O20 V1 O4 77.8(3) . .
O8 V1 O4 75.0(3) . .
O10 V1 Mn1 136.8(3) . .
O19 V1 Mn1 119.6(3) . .
O9 V1 Mn1 75.9(3) . .
O20 V1 Mn1 76.9(3) . .
O8 V1 Mn1 38.1(2) . .
O4 V1 Mn1 37.0(2) . .
O7 V2 O2 106.9(5) . .
O7 V2 O31 101.6(4) . .
O2 V2 O31 102.4(4) . .
O7 V2 O20 100.6(4) . .
O2 V2 O20 99.8(4) . .
O31 V2 O20 142.3(4) . .
O7 V2 O11 93.2(4) . .
O2 V2 O11 159.8(4) . .
O31 V2 O11 74.5(3) . .
O20 V2 O11 74.2(3) . .
O7 V2 O8 162.3(4) . .
O2 V2 O8 90.7(4) . .
O31 V2 O8 74.6(3) . .
O20 V2 O8 75.0(3) . .
O11 V2 O8 69.1(3) . .
O7 V2 V3 84.6(3) . .
O2 V2 V3 141.0(3) . .
O31 V2 V3 38.7(3) . .
O20 V2 V3 114.9(3) . .
O11 V2 V3 40.7(2) . .
O8 V2 V3 82.0(2) . .
O7 V2 Na1 78.0(4) . .
O2 V2 Na1 70.2(4) . .
O31 V2 Na1 48.1(3) . .
O20 V2 Na1 168.6(3) . .
O11 V2 Na1 117.1(3) . .
O8 V2 Na1 109.6(3) . .
V3 V2 Na1 76.40(18) . .
O16 V3 O33 103.0(4) . .
O16 V3 O30 102.2(4) . .
O33 V3 O30 93.0(4) . .
O16 V3 O31 101.6(4) . .
O33 V3 O31 90.3(4) . .
O30 V3 O31 154.6(4) . .
O16 V3 O11 102.3(4) . .
O33 V3 O11 153.7(4) . .
O30 V3 O11 88.6(4) . .
O31 V3 O11 77.8(3) . .
O16 V3 O22 177.1(4) . .
O33 V3 O22 78.9(3) . .
O30 V3 O22 79.7(3) . .
O31 V3 O22 76.2(3) . .
O11 V3 O22 75.5(3) . .
O16 V3 Mn1 140.3(4) . .
O33 V3 Mn1 116.5(3) . .
O30 V3 Mn1 79.5(3) . .
O31 V3 Mn1 76.5(2) . .
O11 V3 Mn1 38.1(3) . .
O22 V3 Mn1 37.6(2) . .
O16 V3 V13 134.4(3) . .
O33 V3 V13 82.1(3) . .
O30 V3 V13 32.5(3) . .
O31 V3 V13 123.8(3) . .
O11 V3 V13 85.3(3) . .
O22 V3 V13 47.6(2) . .
Mn1 V3 V13 58.74(7) . .
O16 V3 V2 89.7(3) . .
O33 V3 V2 127.1(3) . .
O30 V3 V2 134.6(3) . .
O31 V3 V2 37.0(2) . .
O11 V3 V2 46.0(2) . .
O22 V3 V2 87.4(2) . .
Mn1 V3 V2 64.74(8) . .
V13 V3 V2 123.46(9) . .
O17 V4 O35 102.8(4) . .
O17 V4 O29 103.5(4) . .
O35 V4 O29 93.5(4) . .
O17 V4 O20 101.1(4) . .
O35 V4 O20 88.9(4) . .
O29 V4 O20 154.0(4) . .
O17 V4 O11 102.0(4) . .
O35 V4 O11 153.4(4) . .
O29 V4 O11 89.7(4) . .
O20 V4 O11 77.2(3) . .
O17 V4 O4 176.0(4) . .
O35 V4 O4 80.1(4) . .
O29 V4 O4 78.9(4) . .
O20 V4 O4 76.0(3) . .
O11 V4 O4 74.7(3) . .
O17 V4 Mn1 139.8(3) . .
O35 V4 Mn1 117.1(3) . .
O29 V4 Mn1 79.7(3) . .
O20 V4 Mn1 76.2(3) . .
O11 V4 Mn1 37.9(3) . .
O4 V4 Mn1 37.0(2) . .
O17 V4 V11 135.3(3) . .
O35 V4 V11 82.9(3) . .
O29 V4 V11 32.0(3) . .
O20 V4 V11 123.4(3) . .
O11 V4 V11 86.1(2) . .
O4 V4 V11 47.4(2) . .
Mn1 V4 V11 59.19(7) . .
O18 V5 O32 102.7(4) . .
O18 V5 O31 103.1(4) . .
O32 V5 O31 97.1(4) . .
O18 V5 O14 99.5(4) . .
O32 V5 O14 93.7(4) . .
O31 V5 O14 152.1(3) . .
O18 V5 O8 99.9(4) . .
O32 V5 O8 157.3(4) . .
O31 V5 O8 80.3(3) . .
O14 V5 O8 79.8(3) . .
O18 V5 O22 174.1(4) . .
O32 V5 O22 82.9(3) . .
O31 V5 O22 77.8(3) . .
O14 V5 O22 78.1(3) . .
O8 V5 O22 74.5(3) . .
O18 V5 Mn1 137.5(3) . .
O32 V5 Mn1 119.7(3) . .
O31 V5 Mn1 76.2(2) . .
O14 V5 Mn1 76.1(2) . .
O8 V5 Mn1 37.7(2) . .
O22 V5 Mn1 36.8(2) . .
O34 V6 O25 103.0(4) . .
O34 V6 O35 102.5(4) . .
O25 V6 O35 90.9(4) . .
O34 V6 O37 102.9(4) . .
O25 V6 O37 88.0(4) . .
O35 V6 O37 154.2(4) . .
O34 V6 O19 102.1(4) . .
O25 V6 O19 154.8(4) . .
O35 V6 O19 86.6(4) . .
O37 V6 O19 83.6(4) . .
O34 V6 O4 178.2(4) . .
O25 V6 O4 78.6(3) . .
O35 V6 O4 78.4(3) . .
O37 V6 O4 76.1(3) . .
O19 V6 O4 76.3(3) . .
O15 V7 O37 103.4(4) . .
O15 V7 O13 102.0(4) . .
O37 V7 O13 94.8(4) . .
O15 V7 O9 100.8(4) . .
O37 V7 O9 96.4(4) . .
O13 V7 O9 151.5(4) . .
O15 V7 O28 99.2(4) . .
O37 V7 O28 157.4(4) . .
O13 V7 O28 79.9(3) . .
O9 V7 O28 79.7(3) . .
O15 V7 O4 173.8(4) . .
O37 V7 O4 82.8(4) . .
O13 V7 O4 77.7(3) . .
O9 V7 O4 77.8(3) . .
O28 V7 O4 74.6(3) . .
O15 V7 Mn1 137.1(3) . .
O37 V7 Mn1 119.6(3) . .
O13 V7 Mn1 76.5(3) . .
O9 V7 Mn1 75.1(3) . .
O28 V7 Mn1 37.9(2) . .
O4 V7 Mn1 36.7(2) . .
O15 V7 K1 32.6(3) . .
O37 V7 K1 136.0(3) . .
O13 V7 K1 96.7(3) . .
O9 V7 K1 93.2(3) . .
O28 V7 K1 66.6(2) . .
O4 V7 K1 141.1(2) . .
Mn1 V7 K1 104.43(7) . .
O12 V8 O38 103.7(4) . .
O12 V8 O14 102.0(4) . .
O38 V8 O14 95.0(3) . .
O12 V8 O23 101.0(4) . .
O38 V8 O23 93.5(4) . .
O14 V8 O23 152.8(4) . .
O12 V8 O28 99.7(4) . .
O38 V8 O28 156.5(4) . .
O14 V8 O28 81.9(3) . .
O23 V8 O28 80.0(3) . .
O12 V8 O22 174.3(4) . .
O38 V8 O22 82.0(3) . .
O14 V8 O22 77.6(3) . .
O23 V8 O22 78.1(3) . .
O28 V8 O22 74.6(3) . .
O12 V8 Mn1 137.2(3) . .
O38 V8 Mn1 119.1(3) . .
O14 V8 Mn1 76.5(3) . .
O23 V8 Mn1 76.8(3) . .
O28 V8 Mn1 37.5(2) . .
O22 V8 Mn1 37.1(2) . .
O12 V8 K1 34.3(3) . .
O38 V8 K1 138.0(3) . .
O14 V8 K1 94.5(3) . .
O23 V8 K1 96.4(2) . .
O28 V8 K1 65.5(2) . .
O22 V8 K1 140.0(2) . .
Mn1 V8 K1 102.95(7) . .
O36 V9 O33 105.2(4) . .
O36 V9 O21 103.3(4) . .
O33 V9 O21 89.6(4) . .
O36 V9 O38 99.7(4) . .
O33 V9 O38 154.8(4) . .
O21 V9 O38 88.2(4) . .
O36 V9 O32 101.0(4) . .
O33 V9 O32 87.9(4) . .
O21 V9 O32 155.3(4) . .
O38 V9 O32 83.8(4) . .
O36 V9 O22 176.6(4) . .
O33 V9 O22 77.3(3) . .
O21 V9 O22 78.8(3) . .
O38 V9 O22 77.6(3) . .
O32 V9 O22 76.7(3) . .
O24 V10 O1 105.4(5) . .
O24 V10 O23 102.2(4) . .
O1 V10 O23 101.4(4) . .
O24 V10 O13 100.9(4) . .
O1 V10 O13 102.2(4) . .
O23 V10 O13 141.0(4) . .
O24 V10 O3 159.0(4) . .
O1 V10 O3 95.5(4) . .
O23 V10 O3 74.0(3) . .
O13 V10 O3 73.1(3) . .
O24 V10 O28 90.8(4) . .
O1 V10 O28 163.7(4) . .
O23 V10 O28 73.7(3) . .
O13 V10 O28 74.9(3) . .
O3 V10 O28 68.3(3) . .
O24 V10 K1 27.9(3) . .
O1 V10 K1 133.4(3) . .
O23 V10 K1 93.9(3) . .
O13 V10 K1 92.1(3) . .
O3 V10 K1 131.1(2) . .
O28 V10 K1 62.9(2) . .
O6 V11 O25 102.7(4) . .
O6 V11 O29 102.9(4) . .
O25 V11 O29 92.8(4) . .
O6 V11 O13 101.7(4) . .
O25 V11 O13 89.0(4) . .
O29 V11 O13 154.3(4) . .
O6 V11 O3 101.6(4) . .
O25 V11 O3 154.6(4) . .
O29 V11 O3 88.9(4) . .
O13 V11 O3 78.9(3) . .
O6 V11 O4 175.8(4) . .
O25 V11 O4 80.7(3) . .
O29 V11 O4 79.4(3) . .
O13 V11 O4 75.7(3) . .
O3 V11 O4 74.8(3) . .
O6 V11 Mn1 139.2(3) . .
O25 V11 Mn1 117.9(3) . .
O29 V11 Mn1 80.2(3) . .
O13 V11 Mn1 76.3(2) . .
O3 V11 Mn1 37.6(2) . .
O4 V11 Mn1 37.3(2) . .
O6 V11 V4 135.0(4) . .
O25 V11 V4 82.6(3) . .
O29 V11 V4 32.2(3) . .
O13 V11 V4 123.3(3) . .
O3 V11 V4 85.5(2) . .
O4 V11 V4 47.6(2) . .
Mn1 V11 V4 59.64(7) . .
O26 V12 O27 106.4(5) . .
O26 V12 O9 102.0(4) . .
O27 V12 O9 101.6(4) . .
O26 V12 O14 101.8(4) . .
O27 V12 O14 99.9(4) . .
O9 V12 O14 141.7(4) . .
O26 V12 O8 91.8(4) . .
O27 V12 O8 161.8(4) . .
O9 V12 O8 74.2(3) . .
O14 V12 O8 75.4(3) . .
O26 V12 O28 162.0(4) . .
O27 V12 O28 91.6(4) . .
O9 V12 O28 74.4(3) . .
O14 V12 O28 73.7(3) . .
O8 V12 O28 70.2(3) . .
O26 V12 K1 134.3(4) . .
O27 V12 K1 27.9(3) . .
O9 V12 K1 91.2(3) . .
O14 V12 K1 93.3(3) . .
O8 V12 K1 133.9(2) . .
O28 V12 K1 63.7(2) . .
O5 V13 O30 101.7(4) . .
O5 V13 O21 103.3(4) . .
O30 V13 O21 93.2(4) . .
O5 V13 O3 100.9(4) . .
O30 V13 O3 89.5(4) . .
O21 V13 O3 154.6(4) . .
O5 V13 O23 102.3(4) . .
O30 V13 O23 155.2(4) . .
O21 V13 O23 87.7(4) . .
O3 V13 O23 79.6(3) . .
O5 V13 O22 176.6(4) . .
O30 V13 O22 79.7(3) . .
O21 V13 O22 79.7(3) . .
O3 V13 O22 76.0(3) . .
O23 V13 O22 76.0(3) . .
O5 V13 Mn1 138.9(3) . .
O30 V13 Mn1 80.7(3) . .
O21 V13 Mn1 117.7(3) . .
O3 V13 Mn1 38.1(2) . .
O23 V13 Mn1 77.0(2) . .
O22 V13 Mn1 38.1(2) . .
O5 V13 V3 134.6(4) . .
O30 V13 V3 33.1(3) . .
O21 V13 V3 82.5(3) . .
O3 V13 V3 86.2(2) . .
O23 V13 V3 123.1(2) . .
O22 V13 V3 47.1(2) . .
Mn1 V13 V3 59.58(7) . .
O27 K1 O27 180.000(1) . 2_586
O27 K1 O15 108.9(3) . 2_586
O27 K1 O15 71.1(3) 2_586 2_586
O27 K1 O15 71.1(3) . .
O27 K1 O15 108.9(3) 2_586 .
O15 K1 O15 180.0 2_586 .
O27 K1 O24 73.7(3) . 2_586
O27 K1 O24 106.3(3) 2_586 2_586
O15 K1 O24 67.8(3) 2_586 2_586
O15 K1 O24 112.2(3) . 2_586
O27 K1 O24 106.3(3) . .
O27 K1 O24 73.7(3) 2_586 .
O15 K1 O24 112.2(3) 2_586 .
O15 K1 O24 67.8(3) . .
O24 K1 O24 180.000(1) 2_586 .
O27 K1 O12 68.2(3) . .
O27 K1 O12 111.8(3) 2_586 .
O15 K1 O12 75.7(3) 2_586 .
O15 K1 O12 104.3(3) . .
O24 K1 O12 113.4(3) 2_586 .
O24 K1 O12 66.6(2) . .
O27 K1 O12 111.8(3) . 2_586
O27 K1 O12 68.2(3) 2_586 2_586
O15 K1 O12 104.3(3) 2_586 2_586
O15 K1 O12 75.7(3) . 2_586
O24 K1 O12 66.6(2) 2_586 2_586
O24 K1 O12 113.4(3) . 2_586
O12 K1 O12 180.000(1) . 2_586
O27 K1 V7 61.6(2) . .
O27 K1 V7 118.4(2) 2_586 .
O15 K1 V7 160.62(19) 2_586 .
O15 K1 V7 19.38(19) . .
O24 K1 V7 120.54(19) 2_586 .
O24 K1 V7 59.46(19) . .
O12 K1 V7 85.00(18) . .
O12 K1 V7 95.00(18) 2_586 .
O27 K1 V7 118.4(2) . 2_586
O27 K1 V7 61.6(2) 2_586 2_586
O15 K1 V7 19.38(19) 2_586 2_586
O15 K1 V7 160.62(19) . 2_586
O24 K1 V7 59.46(19) 2_586 2_586
O24 K1 V7 120.54(19) . 2_586
O12 K1 V7 95.00(18) . 2_586
O12 K1 V7 85.00(18) 2_586 2_586
V7 K1 V7 180.0 . 2_586
O27 K1 V8 59.2(2) . .
O27 K1 V8 120.8(2) 2_586 .
O15 K1 V8 94.8(2) 2_586 .
O15 K1 V8 85.2(2) . .
O24 K1 V8 121.08(19) 2_586 .
O24 K1 V8 58.92(19) . .
O12 K1 V8 19.18(18) . .
O12 K1 V8 160.82(18) 2_586 .
V7 K1 V8 65.86(5) . .
V7 K1 V8 114.14(5) 2_586 .
O27 K1 V8 120.8(2) . 2_586
O27 K1 V8 59.2(2) 2_586 2_586
O15 K1 V8 85.2(2) 2_586 2_586
O15 K1 V8 94.8(2) . 2_586
O24 K1 V8 58.92(19) 2_586 2_586
O24 K1 V8 121.08(19) . 2_586
O12 K1 V8 160.82(18) . 2_586
O12 K1 V8 19.18(18) 2_586 2_586
V7 K1 V8 114.14(5) . 2_586
V7 K1 V8 65.86(5) 2_586 2_586
V8 K1 V8 180.000(1) . 2_586
V10 O1 Ni1 170.9(6) . .
V2 O2 Ni2 168.2(6) . .
Mn1 O3 V13 101.7(4) . .
Mn1 O3 V11 101.9(4) . .
V13 O3 V11 153.7(4) . .
Mn1 O3 V10 103.2(4) . .
V13 O3 V10 93.0(3) . .
V11 O3 V10 92.8(3) . .
Mn1 O4 V7 96.0(4) . .
Mn1 O4 V1 95.4(3) . .
V7 O4 V1 89.1(3) . .
Mn1 O4 V4 94.3(4) . .
V7 O4 V4 169.4(4) . .
V1 O4 V4 92.3(3) . .
Mn1 O4 V11 94.0(3) . .
V7 O4 V11 91.9(3) . .
V1 O4 V11 170.4(4) . .
V4 O4 V11 85.0(3) . .
Mn1 O4 V6 178.2(5) . .
V7 O4 V6 85.0(3) . .
V1 O4 V6 86.1(3) . .
V4 O4 V6 84.6(3) . .
V11 O4 V6 84.5(3) . .
Mn1 O8 V1 98.8(3) . .
Mn1 O8 V5 98.7(4) . .
V1 O8 V5 162.4(4) . .
Mn1 O8 V12 101.0(4) . .
V1 O8 V12 89.4(3) . .
V5 O8 V12 89.1(3) . .
Mn1 O8 V2 99.0(4) . .
V1 O8 V2 87.8(3) . .
V5 O8 V2 87.6(3) . .
V12 O8 V2 160.0(4) . .
V1 O9 V12 108.1(4) . .
V1 O9 V7 110.2(4) . .
V12 O9 V7 109.9(4) . .
Mn1 O11 V3 101.0(4) . .
Mn1 O11 V4 101.3(4) . .
V3 O11 V4 153.9(5) . .
Mn1 O11 V2 104.6(4) . .
V3 O11 V2 93.3(3) . .
V4 O11 V2 93.9(3) . .
V8 O12 K1 126.5(4) . .
V7 O13 V10 108.1(4) . .
V7 O13 V11 112.5(4) . .
V10 O13 V11 104.7(4) . .
V7 O13 Na3 119.6(5) . .
V10 O13 Na3 101.5(4) . .
V11 O13 Na3 108.8(4) . .
V8 O14 V5 111.5(4) . .
V8 O14 V12 107.8(4) . .
V5 O14 V12 106.7(4) . .
V7 O15 K1 128.0(4) . .
V4 O17 Na2 104.4(4) . 1_565
V1 O19 V6 115.0(5) . .
V2 O20 V1 107.4(4) . .
V2 O20 V4 104.8(4) . .
V1 O20 V4 111.8(4) . .
V13 O21 V9 115.7(5) . .
Mn1 O22 V5 96.3(3) . .
Mn1 O22 V3 94.0(3) . .
V5 O22 V3 91.8(3) . .
Mn1 O22 V8 94.9(3) . .
V5 O22 V8 89.4(3) . .
V3 O22 V8 170.8(4) . .
Mn1 O22 V13 92.2(3) . .
V5 O22 V13 171.2(4) . .
V3 O22 V13 85.3(3) . .
V8 O22 V13 92.1(3) . .
Mn1 O22 V9 177.8(4) . .
V5 O22 V9 85.9(3) . .
V3 O22 V9 85.8(3) . .
V8 O22 V9 85.3(3) . .
V13 O22 V9 85.6(3) . .
V8 O23 V10 107.6(4) . .
V8 O23 V13 112.3(4) . .
V10 O23 V13 103.2(4) . .
V10 O24 K1 135.4(5) . .
V11 O25 V6 116.0(4) . .
V12 O27 K1 135.1(5) . .
Mn1 O28 V8 100.2(4) . .
Mn1 O28 V7 97.7(4) . .
V8 O28 V7 162.1(5) . .
Mn1 O28 V10 101.5(3) . .
V8 O28 V10 89.6(3) . .
V7 O28 V10 88.0(3) . .
Mn1 O28 V12 97.8(3) . .
V8 O28 V12 88.4(3) . .
V7 O28 V12 88.0(3) . .
V10 O28 V12 160.6(4) . .
V11 O29 V4 115.8(5) . .
V11 O29 Na2 144.4(4) . 1_565
V4 O29 Na2 97.8(4) . 1_565
V13 O30 V3 114.4(5) . .
V2 O31 V5 109.3(4) . .
V2 O31 V3 104.3(4) . .
V5 O31 V3 111.7(4) . .
V2 O31 Na1 100.8(4) . .
V5 O31 Na1 107.0(4) . .
V3 O31 Na1 122.5(4) . .
V5 O32 V9 114.4(4) . .
V3 O33 V9 117.7(4) . .
V4 O35 V6 116.5(5) . .
V7 O37 V6 116.0(5) . .
V8 O38 V9 115.1(4) . .
Ni2 O3W Na1 117.0(4) . .
Ni2 O3W Na2 107.9(4) . .
Na1 O3W Na2 102.4(4) . .
Ni1 O5W Na3 117.4(4) . .
O3W Na2 O24W 125.8(4) . .
O3W Na2 O20W 87.5(4) . .
O24W Na2 O20W 117.4(5) . .
O3W Na2 O17 121.6(4) . 1_545
O24W Na2 O17 106.0(4) . 1_545
O20W Na2 O17 91.4(4) . 1_545
O3W Na2 O29 70.3(3) . 1_545
O24W Na2 O29 158.6(4) . 1_545
O20W Na2 O29 73.7(4) . 1_545
O17 Na2 O29 53.7(3) 1_545 1_545
O16W Na1 O3W 121.9(6) . .
O16W Na1 O31 101.5(6) . .
O3W Na1 O31 98.6(4) . .
O16W Na1 O25W 138.9(7) . .
O3W Na1 O25W 81.3(4) . .
O31 Na1 O25W 108.1(4) . .
O16W Na1 V2 132.6(6) . .
O3W Na1 V2 80.6(3) . .
O31 Na1 V2 31.1(2) . .
O25W Na1 V2 80.5(3) . .
O16W Na1 Na1 84.2(6) . 2_675
O3W Na1 Na1 147.6(6) . 2_675
O31 Na1 Na1 93.7(4) . 2_675
O25W Na1 Na1 66.4(4) . 2_675
V2 Na1 Na1 95.7(4) . 2_675
O5W Na3 O12W 114.7(7) . .
O5W Na3 O13 100.8(5) . .
O12W Na3 O13 92.6(7) . .
O5W Na3 O13W 106.2(7) . .
O12W Na3 O13W 20.9(6) . .
O13 Na3 O13W 113.4(7) . .
O5W Na3 O22W 119.0(6) . .
O12W Na3 O22W 122.8(8) . .
O13 Na3 O22W 95.6(5) . .
O13W Na3 O22W 119.8(7) . .
O15W O16W O26W 115.1(16) . .
O15W O16W Na1 92.5(13) . .
O26W O16W Na1 126.2(12) . .

loop_
_geom_bond_atom_site_label_1
_geom_bond_atom_site_label_2
_geom_bond_distance
_geom_bond_site_symmetry_2
Ni1 O1 2.036(8) .
Ni1 O8W 2.059(10) .
Ni1 O9W 2.079(9) .
Ni1 O7W 2.085(8) .
Ni1 O5W 2.093(9) .
Ni1 O10W 2.084(9) .
Ni2 O2 2.031(8) .
Ni2 O3W 2.042(10) .
Ni2 O1W 2.052(9) .
Ni2 O6W 2.081(9) .
Ni2 O4W 2.087(9) .
Ni2 O2W 2.091(8) .
Mn1 O4 1.850(8) .
Mn1 O22 1.865(8) .
Mn1 O3 1.902(8) .
Mn1 O28 1.906(9) .
Mn1 O8 1.912(8) .
Mn1 O11 1.917(9) .
Mn1 V13 3.022(3) .
Mn1 V3 3.048(3) .
Mn1 V4 3.062(3) .
Mn1 V11 3.047(3) .
Mn1 V1 3.064(3) .
Mn1 V7 3.077(3) .
V1 O10 1.591(8) .
V1 O19 1.761(9) .
V1 O9 1.926(9) .
V1 O20 1.966(9) .
V1 O8 2.120(9) .
V1 O4 2.274(8) .
V2 O7 1.647(10) .
V2 O2 1.648(8) .
V2 O31 1.931(9) .
V2 O20 1.935(8) .
V2 O11 2.243(8) .
V2 O8 2.404(9) .
V2 V3 3.111(3) .
V2 Na1 3.674(10) .
V3 O16 1.587(9) .
V3 O33 1.811(9) .
V3 O30 1.864(8) .
V3 O31 2.009(9) .
V3 O11 2.032(9) .
V3 O22 2.286(8) .
V3 V13 3.112(3) .
V4 O17 1.615(10) .
V4 O35 1.832(9) .
V4 O29 1.840(8) .
V4 O20 2.021(9) .
V4 O11 2.040(9) .
V4 O4 2.304(9) .
V4 V11 3.108(3) .
V5 O18 1.628(8) .
V5 O32 1.733(9) .
V5 O31 1.946(9) .
V5 O14 1.947(9) .
V5 O8 2.159(8) .
V5 O22 2.270(8) .
V6 O34 1.609(9) .
V6 O25 1.858(9) .
V6 O35 1.854(10) .
V6 O37 1.958(9) .
V6 O19 1.980(9) .
V6 O4 2.351(8) .
V7 O15 1.624(10) .
V7 O37 1.722(9) .
V7 O13 1.935(9) .
V7 O9 1.965(8) .
V7 O28 2.175(9) .
V7 O4 2.273(9) .
V7 K1 3.857(3) .
V8 O12 1.602(9) .
V8 O38 1.755(8) .
V8 O14 1.940(8) .
V8 O23 1.947(8) .
V8 O28 2.104(8) .
V8 O22 2.296(8) .
V8 K1 3.919(2) .
V9 O36 1.594(8) .
V9 O33 1.851(9) .
V9 O21 1.871(8) .
V9 O38 1.945(9) .
V9 O32 1.982(8) .
V9 O22 2.318(8) .
V10 O24 1.628(9) .
V10 O1 1.646(8) .
V10 O23 1.954(8) .
V10 O13 1.959(9) .
V10 O3 2.314(9) .
V10 O28 2.358(8) .
V10 K1 3.996(2) .
V11 O6 1.613(9) .
V11 O25 1.828(9) .
V11 O29 1.830(9) .
V11 O13 2.012(10) .
V11 O3 2.019(8) .
V11 O4 2.296(8) .
V12 O26 1.636(9) .
V12 O27 1.633(10) .
V12 O9 1.934(8) .
V12 O14 1.972(9) .
V12 O8 2.319(9) .
V12 O28 2.416(8) .
V12 K1 3.940(3) .
V13 O5 1.601(8) .
V13 O30 1.837(9) .
V13 O21 1.840(8) .
V13 O3 1.995(8) .
V13 O23 2.042(9) .
V13 O22 2.307(8) .
K1 O27 2.611(9) .
K1 O27 2.611(9) 2_586
K1 O15 2.639(9) 2_586
K1 O15 2.639(9) .
K1 O24 2.669(9) 2_586
K1 O24 2.669(9) .
K1 O12 2.749(8) .
K1 O12 2.749(8) 2_586
K1 V7 3.857(3) 2_586
K1 V8 3.919(2) 2_586
O13 Na3 2.766(14) .
O17 Na2 2.999(11) 1_565
O29 Na2 3.019(12) 1_565
O31 Na1 2.784(13) .
O3W Na1 2.726(14) .
O3W Na2 2.744(12) .
O5W Na3 2.687(15) .
Na2 O24W 2.846(14) .
Na2 O20W 2.882(18) .
Na2 O17 2.999(11) 1_545
Na2 O29 3.019(12) 1_545
Na1 O16W 2.68(2) .
Na1 O25W 2.833(16) .
Na1 Na1 3.82(2) 2_675
Na3 O12W 2.87(3) .
Na3 O13W 2.83(3) .
Na3 O22W 2.864(19) .
O26W O16W 1.82(3) .
O16W O15W 1.58(3) .

loop_
_geom_torsion_atom_site_label_1
_geom_torsion_atom_site_label_2
_geom_torsion_atom_site_label_3
_geom_torsion_atom_site_label_4
_geom_torsion
_geom_torsion_site_symmetry_1
_geom_torsion_site_symmetry_2
_geom_torsion_site_symmetry_3
_geom_torsion_site_symmetry_4
O4 Mn1 V1 O10 -179.2(6) . . . .
O22 Mn1 V1 O10 -1.9(7) . . . .
O3 Mn1 V1 O10 177.7(6) . . . .
O28 Mn1 V1 O10 90.1(6) . . . .
O8 Mn1 V1 O10 0.7(6) . . . .
O11 Mn1 V1 O10 -88.0(6) . . . .
V13 Mn1 V1 O10 -138.7(12) . . . .
V3 Mn1 V1 O10 -59.5(5) . . . .
V4 Mn1 V1 O10 -123.6(5) . . . .
V11 Mn1 V1 O10 -177.7(5) . . . .
V7 Mn1 V1 O10 124.9(5) . . . .
O4 Mn1 V1 O19 0.3(5) . . . .
O22 Mn1 V1 O19 177.6(5) . . . .
O3 Mn1 V1 O19 -2.7(6) . . . .
O28 Mn1 V1 O19 -90.3(4) . . . .
O8 Mn1 V1 O19 -179.8(5) . . . .
O11 Mn1 V1 O19 91.5(4) . . . .
V13 Mn1 V1 O19 40.9(13) . . . .
V3 Mn1 V1 O19 120.1(4) . . . .
V4 Mn1 V1 O19 56.0(4) . . . .
V11 Mn1 V1 O19 1.8(4) . . . .
V7 Mn1 V1 O19 -55.5(4) . . . .
O4 Mn1 V1 O9 89.6(4) . . . .
O22 Mn1 V1 O9 -93.1(4) . . . .
O3 Mn1 V1 O9 86.6(5) . . . .
O28 Mn1 V1 O9 -1.0(3) . . . .
O8 Mn1 V1 O9 -90.5(4) . . . .
O11 Mn1 V1 O9 -179.2(3) . . . .
V13 Mn1 V1 O9 130.2(12) . . . .
V3 Mn1 V1 O9 -150.7(3) . . . .
V4 Mn1 V1 O9 145.2(3) . . . .
V11 Mn1 V1 O9 91.1(3) . . . .
V7 Mn1 V1 O9 33.8(2) . . . .
O4 Mn1 V1 O20 -87.0(4) . . . .
O22 Mn1 V1 O20 90.3(4) . . . .
O3 Mn1 V1 O20 -90.0(5) . . . .
O28 Mn1 V1 O20 -177.7(3) . . . .
O8 Mn1 V1 O20 92.9(4) . . . .
O11 Mn1 V1 O20 4.2(3) . . . .
V13 Mn1 V1 O20 -46.4(12) . . . .
V3 Mn1 V1 O20 32.7(3) . . . .
V4 Mn1 V1 O20 -31.4(2) . . . .
V11 Mn1 V1 O20 -85.5(2) . . . .
V7 Mn1 V1 O20 -142.9(2) . . . .
O4 Mn1 V1 O8 -179.9(5) . . . .
O22 Mn1 V1 O8 -2.6(5) . . . .
O3 Mn1 V1 O8 177.1(6) . . . .
O28 Mn1 V1 O8 89.5(4) . . . .
O11 Mn1 V1 O8 -88.7(4) . . . .
V13 Mn1 V1 O8 -139.3(12) . . . .
V3 Mn1 V1 O8 -60.1(4) . . . .
V4 Mn1 V1 O8 -124.3(4) . . . .
V11 Mn1 V1 O8 -178.4(4) . . . .
V7 Mn1 V1 O8 124.3(4) . . . .
O22 Mn1 V1 O4 177.3(5) . . . .
O3 Mn1 V1 O4 -3.0(5) . . . .
O28 Mn1 V1 O4 -90.6(4) . . . .
O8 Mn1 V1 O4 179.9(5) . . . .
O11 Mn1 V1 O4 91.2(4) . . . .
V13 Mn1 V1 O4 40.6(12) . . . .
V3 Mn1 V1 O4 119.8(4) . . . .
V4 Mn1 V1 O4 55.6(4) . . . .
V11 Mn1 V1 O4 1.5(4) . . . .
V7 Mn1 V1 O4 -55.8(4) . . . .
O4 Mn1 V3 O16 4.8(6) . . . .
O22 Mn1 V3 O16 -176.8(6) . . . .
O3 Mn1 V3 O16 93.1(6) . . . .
O28 Mn1 V3 O16 178.1(6) . . . .
O8 Mn1 V3 O16 -88.0(6) . . . .
O11 Mn1 V3 O16 -4.7(6) . . . .
V13 Mn1 V3 O16 123.5(5) . . . .
V4 Mn1 V3 O16 4.2(5) . . . .
V11 Mn1 V3 O16 58.3(5) . . . .
V1 Mn1 V3 O16 -51.6(5) . . . .
V7 Mn1 V3 O16 40.2(15) . . . .
O4 Mn1 V3 O33 -179.8(4) . . . .
O22 Mn1 V3 O33 -1.4(4) . . . .
O3 Mn1 V3 O33 -91.4(4) . . . .
O28 Mn1 V3 O33 -6.4(5) . . . .
O8 Mn1 V3 O33 87.5(4) . . . .
O11 Mn1 V3 O33 170.7(5) . . . .
V13 Mn1 V3 O33 -61.1(3) . . . .
V4 Mn1 V3 O33 179.7(3) . . . .
V11 Mn1 V3 O33 -126.3(3) . . . .
V1 Mn1 V3 O33 123.9(3) . . . .
V7 Mn1 V3 O33 -144.4(13) . . . .
O4 Mn1 V3 O30 -91.7(4) . . . .
O22 Mn1 V3 O30 86.7(4) . . . .
O3 Mn1 V3 O30 -3.4(4) . . . .
O28 Mn1 V3 O30 81.7(5) . . . .
O8 Mn1 V3 O30 175.5(4) . . . .
O11 Mn1 V3 O30 -101.2(5) . . . .
V13 Mn1 V3 O30 27.0(3) . . . .
V4 Mn1 V3 O30 -92.3(3) . . . .
V11 Mn1 V3 O30 -38.2(3) . . . .
V1 Mn1 V3 O30 -148.1(3) . . . .
V7 Mn1 V3 O30 -56.3(14) . . . .
O4 Mn1 V3 O31 96.8(4) . . . .
O22 Mn1 V3 O31 -84.8(4) . . . .
O3 Mn1 V3 O31 -174.9(4) . . . .
O28 Mn1 V3 O31 -89.8(4) . . . .
O8 Mn1 V3 O31 4.0(4) . . . .
O11 Mn1 V3 O31 87.3(4) . . . .
V13 Mn1 V3 O31 -144.5(3) . . . .
V4 Mn1 V3 O31 96.2(3) . . . .
V11 Mn1 V3 O31 150.3(3) . . . .
V1 Mn1 V3 O31 40.4(3) . . . .
V7 Mn1 V3 O31 132.2(14) . . . .
O4 Mn1 V3 O11 9.4(5) . . . .
O22 Mn1 V3 O11 -172.1(5) . . . .
O3 Mn1 V3 O11 97.8(4) . . . .
O28 Mn1 V3 O11 -177.2(5) . . . .
O8 Mn1 V3 O11 -83.3(4) . . . .
V13 Mn1 V3 O11 128.2(4) . . . .
V4 Mn1 V3 O11 8.9(4) . . . .
V11 Mn1 V3 O11 63.0(4) . . . .
V1 Mn1 V3 O11 -46.9(4) . . . .
V7 Mn1 V3 O11 44.9(14) . . . .
O4 Mn1 V3 O22 -178.4(5) . . . .
O3 Mn1 V3 O22 -90.1(4) . . . .
O28 Mn1 V3 O22 -5.0(5) . . . .
O8 Mn1 V3 O22 88.8(4) . . . .
O11 Mn1 V3 O22 172.1(5) . . . .
V13 Mn1 V3 O22 -59.7(3) . . . .
V4 Mn1 V3 O22 -179.0(3) . . . .
V11 Mn1 V3 O22 -124.9(3) . . . .
V1 Mn1 V3 O22 125.2(3) . . . .
V7 Mn1 V3 O22 -143.0(14) . . . .
O4 Mn1 V3 V13 -118.7(3) . . . .
O22 Mn1 V3 V13 59.7(3) . . . .
O3 Mn1 V3 V13 -30.3(2) . . . .
O28 Mn1 V3 V13 54.7(4) . . . .
O8 Mn1 V3 V13 148.6(3) . . . .
O11 Mn1 V3 V13 -128.2(4) . . . .
V4 Mn1 V3 V13 -119.24(8) . . . .
V11 Mn1 V3 V13 -65.20(9) . . . .
V1 Mn1 V3 V13 -175.04(10) . . . .
V7 Mn1 V3 V13 -83.3(14) . . . .
O4 Mn1 V3 V2 59.5(3) . . . .
O22 Mn1 V3 V2 -122.1(3) . . . .
O3 Mn1 V3 V2 147.8(3) . . . .
O28 Mn1 V3 V2 -127.1(4) . . . .
O8 Mn1 V3 V2 -33.3(3) . . . .
O11 Mn1 V3 V2 50.0(4) . . . .
V13 Mn1 V3 V2 178.18(9) . . . .
V4 Mn1 V3 V2 58.94(7) . . . .
V11 Mn1 V3 V2 112.99(9) . . . .
V1 Mn1 V3 V2 3.15(9) . . . .
V7 Mn1 V3 V2 94.9(14) . . . .
O7 V2 V3 O16 6.2(5) . . . .
O2 V2 V3 O16 -104.2(6) . . . .
O31 V2 V3 O16 -110.0(5) . . . .
O20 V2 V3 O16 105.4(5) . . . .
O11 V2 V3 O16 107.5(5) . . . .
O8 V2 V3 O16 174.7(4) . . . .
Na1 V2 V3 O16 -72.8(4) . . . .
O7 V2 V3 O33 112.4(5) . . . .
O2 V2 V3 O33 2.0(7) . . . .
O31 V2 V3 O33 -3.8(5) . . . .
O20 V2 V3 O33 -148.4(5) . . . .
O11 V2 V3 O33 -146.3(5) . . . .
O8 V2 V3 O33 -79.1(4) . . . .
Na1 V2 V3 O33 33.4(4) . . . .
O7 V2 V3 O30 -100.7(5) . . . .
O2 V2 V3 O30 148.9(7) . . . .
O31 V2 V3 O30 143.1(6) . . . .
O20 V2 V3 O30 -1.5(5) . . . .
O11 V2 V3 O30 0.6(5) . . . .
O8 V2 V3 O30 67.8(5) . . . .
Na1 V2 V3 O30 -179.7(4) . . . .
O7 V2 V3 O31 116.2(5) . . . .
O2 V2 V3 O31 5.8(7) . . . .
O20 V2 V3 O31 -144.6(5) . . . .
O11 V2 V3 O31 -142.5(5) . . . .
O8 V2 V3 O31 -75.3(4) . . . .
Na1 V2 V3 O31 37.2(4) . . . .
O7 V2 V3 O11 -101.3(5) . . . .
O2 V2 V3 O11 148.3(7) . . . .
O31 V2 V3 O11 142.5(5) . . . .
O20 V2 V3 O11 -2.1(4) . . . .
O8 V2 V3 O11 67.2(4) . . . .
Na1 V2 V3 O11 179.7(4) . . . .
O7 V2 V3 O22 -173.6(4) . . . .
O2 V2 V3 O22 76.1(6) . . . .
O31 V2 V3 O22 70.3(4) . . . .
O20 V2 V3 O22 -74.4(4) . . . .
O11 V2 V3 O22 -72.3(4) . . . .
O8 V2 V3 O22 -5.1(3) . . . .
Na1 V2 V3 O22 107.5(3) . . . .
O7 V2 V3 Mn1 -142.4(3) . . . .
O2 V2 V3 Mn1 107.2(6) . . . .
O31 V2 V3 Mn1 101.4(4) . . . .
O20 V2 V3 Mn1 -43.2(3) . . . .
O11 V2 V3 Mn1 -41.1(3) . . . .
O8 V2 V3 Mn1 26.1(2) . . . .
Na1 V2 V3 Mn1 138.63(19) . . . .
O7 V2 V3 V13 -140.5(3) . . . .
O2 V2 V3 V13 109.1(6) . . . .
O31 V2 V3 V13 103.3(4) . . . .
O20 V2 V3 V13 -41.3(3) . . . .
O11 V2 V3 V13 -39.2(4) . . . .
O8 V2 V3 V13 28.0(2) . . . .
Na1 V2 V3 V13 140.5(2) . . . .
O4 Mn1 V4 O17 176.0(6) . . . .
O22 Mn1 V4 O17 -5.6(6) . . . .
O3 Mn1 V4 O17 -94.4(5) . . . .
O28 Mn1 V4 O17 -178.3(6) . . . .
O8 Mn1 V4 O17 87.1(5) . . . .
O11 Mn1 V4 O17 4.3(6) . . . .
V13 Mn1 V4 O17 -59.7(5) . . . .
V3 Mn1 V4 O17 -4.6(5) . . . .
V11 Mn1 V4 O17 -125.3(5) . . . .
V1 Mn1 V4 O17 121.5(5) . . . .
V7 Mn1 V4 O17 177.7(5) . . . .
O4 Mn1 V4 O35 3.4(4) . . . .
O22 Mn1 V4 O35 -178.2(4) . . . .
O3 Mn1 V4 O35 93.0(4) . . . .
O28 Mn1 V4 O35 9.1(5) . . . .
O8 Mn1 V4 O35 -85.5(4) . . . .
O11 Mn1 V4 O35 -168.3(5) . . . .
V13 Mn1 V4 O35 127.7(3) . . . .
V3 Mn1 V4 O35 -177.2(3) . . . .
V11 Mn1 V4 O35 62.2(3) . . . .
V1 Mn1 V4 O35 -51.0(3) . . . .
V7 Mn1 V4 O35 5.1(3) . . . .
O4 Mn1 V4 O29 -85.3(4) . . . .
O22 Mn1 V4 O29 93.2(4) . . . .
O3 Mn1 V4 O29 4.4(4) . . . .
O28 Mn1 V4 O29 -79.5(5) . . . .
O8 Mn1 V4 O29 -174.1(4) . . . .
O11 Mn1 V4 O29 103.1(5) . . . .
V13 Mn1 V4 O29 39.1(3) . . . .
V3 Mn1 V4 O29 94.2(3) . . . .
V11 Mn1 V4 O29 -26.5(3) . . . .
V1 Mn1 V4 O29 -139.7(3) . . . .
V7 Mn1 V4 O29 -83.5(3) . . . .
O4 Mn1 V4 O20 84.9(4) . . . .
O22 Mn1 V4 O20 -96.6(4) . . . .
O3 Mn1 V4 O20 174.6(3) . . . .
O28 Mn1 V4 O20 90.7(4) . . . .
O8 Mn1 V4 O20 -3.9(3) . . . .
O11 Mn1 V4 O20 -86.7(4) . . . .
V13 Mn1 V4 O20 -150.7(2) . . . .
V3 Mn1 V4 O20 -95.6(2) . . . .
V11 Mn1 V4 O20 143.7(3) . . . .
V1 Mn1 V4 O20 30.5(2) . . . .
V7 Mn1 V4 O20 86.7(2) . . . .
O4 Mn1 V4 O11 171.6(5) . . . .
O22 Mn1 V4 O11 -9.9(5) . . . .
O3 Mn1 V4 O11 -98.7(4) . . . .
O28 Mn1 V4 O11 177.4(5) . . . .
O8 Mn1 V4 O11 82.8(4) . . . .
V13 Mn1 V4 O11 -64.0(4) . . . .
V3 Mn1 V4 O11 -8.9(4) . . . .
V11 Mn1 V4 O11 -129.6(4) . . . .
V1 Mn1 V4 O11 117.2(4) . . . .
V7 Mn1 V4 O11 173.4(4) . . . .
O22 Mn1 V4 O4 178.4(5) . . . .
O3 Mn1 V4 O4 89.7(4) . . . .
O28 Mn1 V4 O4 5.7(5) . . . .
O8 Mn1 V4 O4 -88.9(4) . . . .
O11 Mn1 V4 O4 -171.6(5) . . . .
V13 Mn1 V4 O4 124.4(3) . . . .
V3 Mn1 V4 O4 179.4(3) . . . .
V11 Mn1 V4 O4 58.8(3) . . . .
V1 Mn1 V4 O4 -54.4(3) . . . .
V7 Mn1 V4 O4 1.8(3) . . . .
O4 Mn1 V4 V11 -58.8(3) . . . .
O22 Mn1 V4 V11 119.7(3) . . . .
O3 Mn1 V4 V11 30.9(2) . . . .
O28 Mn1 V4 V11 -53.0(4) . . . .
O8 Mn1 V4 V11 -147.6(3) . . . .
O11 Mn1 V4 V11 129.6(4) . . . .
V13 Mn1 V4 V11 65.58(9) . . . .
V3 Mn1 V4 V11 120.67(9) . . . .
V1 Mn1 V4 V11 -113.19(9) . . . .
V7 Mn1 V4 V11 -57.01(8) . . . .
O4 Mn1 V5 O18 5.2(6) . . . .
O22 Mn1 V5 O18 -177.5(6) . . . .
O3 Mn1 V5 O18 -174.7(6) . . . .
O28 Mn1 V5 O18 -88.1(5) . . . .
O8 Mn1 V5 O18 2.4(6) . . . .
O11 Mn1 V5 O18 91.2(5) . . . .
V13 Mn1 V5 O18 -179.3(5) . . . .
V3 Mn1 V5 O18 126.5(5) . . . .
V4 Mn1 V5 O18 63.3(5) . . . .
V11 Mn1 V5 O18 140.7(13) . . . .
V1 Mn1 V5 O18 3.7(5) . . . .
V7 Mn1 V5 O18 -52.2(5) . . . .
O4 Mn1 V5 O32 -179.7(5) . . . .
O22 Mn1 V5 O32 -2.4(5) . . . .
O3 Mn1 V5 O32 0.4(5) . . . .
O28 Mn1 V5 O32 87.0(4) . . . .
O8 Mn1 V5 O32 177.5(5) . . . .
O11 Mn1 V5 O32 -93.7(5) . . . .
V13 Mn1 V5 O32 -4.2(4) . . . .
V3 Mn1 V5 O32 -58.4(4) . . . .
V4 Mn1 V5 O32 -121.5(4) . . . .
V11 Mn1 V5 O32 -44.2(13) . . . .
V1 Mn1 V5 O32 178.8(4) . . . .
V7 Mn1 V5 O32 122.9(4) . . . .
O4 Mn1 V5 O31 -89.3(5) . . . .
O22 Mn1 V5 O31 88.0(4) . . . .
O3 Mn1 V5 O31 90.8(5) . . . .
O28 Mn1 V5 O31 177.4(4) . . . .
O8 Mn1 V5 O31 -92.1(5) . . . .
O11 Mn1 V5 O31 -3.3(4) . . . .
V13 Mn1 V5 O31 86.2(3) . . . .
V3 Mn1 V5 O31 32.0(3) . . . .
V4 Mn1 V5 O31 -31.1(3) . . . .
V11 Mn1 V5 O31 46.2(13) . . . .
V1 Mn1 V5 O31 -90.8(3) . . . .
V7 Mn1 V5 O31 -146.7(3) . . . .
O4 Mn1 V5 O14 94.0(5) . . . .
O22 Mn1 V5 O14 -88.7(4) . . . .
O3 Mn1 V5 O14 -85.8(5) . . . .
O28 Mn1 V5 O14 0.7(4) . . . .
O8 Mn1 V5 O14 91.3(4) . . . .
O11 Mn1 V5 O14 -179.9(4) . . . .
V13 Mn1 V5 O14 -90.4(3) . . . .
V3 Mn1 V5 O14 -144.7(3) . . . .
V4 Mn1 V5 O14 152.2(3) . . . .
V11 Mn1 V5 O14 -130.5(13) . . . .
V1 Mn1 V5 O14 92.6(3) . . . .
V7 Mn1 V5 O14 36.6(3) . . . .
O4 Mn1 V5 O8 2.8(5) . . . .
O22 Mn1 V5 O8 -179.9(5) . . . .
O3 Mn1 V5 O8 -177.1(6) . . . .
O28 Mn1 V5 O8 -90.5(5) . . . .
O11 Mn1 V5 O8 88.8(5) . . . .
V13 Mn1 V5 O8 178.3(4) . . . .
V3 Mn1 V5 O8 124.1(4) . . . .
V4 Mn1 V5 O8 60.9(4) . . . .
V11 Mn1 V5 O8 138.3(13) . . . .
V1 Mn1 V5 O8 1.3(4) . . . .
V7 Mn1 V5 O8 -54.6(4) . . . .
O4 Mn1 V5 O22 -177.3(5) . . . .
O3 Mn1 V5 O22 2.8(5) . . . .
O28 Mn1 V5 O22 89.4(4) . . . .
O8 Mn1 V5 O22 179.9(5) . . . .
O11 Mn1 V5 O22 -91.2(4) . . . .
V13 Mn1 V5 O22 -1.7(3) . . . .
V3 Mn1 V5 O22 -56.0(3) . . . .
V4 Mn1 V5 O22 -119.1(3) . . . .
V11 Mn1 V5 O22 -41.8(13) . . . .
V1 Mn1 V5 O22 -178.7(3) . . . .
V7 Mn1 V5 O22 125.3(4) . . . .
O4 Mn1 V7 O15 -179.4(6) . . . .
O22 Mn1 V7 O15 2.4(6) . . . .
O3 Mn1 V7 O15 90.1(5) . . . .
O28 Mn1 V7 O15 2.4(5) . . . .
O8 Mn1 V7 O15 -88.7(5) . . . .
O11 Mn1 V7 O15 -175.0(5) . . . .
V13 Mn1 V7 O15 61.9(5) . . . .
V3 Mn1 V7 O15 143.1(13) . . . .
V4 Mn1 V7 O15 178.8(4) . . . .
V11 Mn1 V7 O15 124.5(4) . . . .
V1 Mn1 V7 O15 -123.1(4) . . . .
O4 Mn1 V7 O37 -0.5(5) . . . .
O22 Mn1 V7 O37 -178.7(5) . . . .
O3 Mn1 V7 O37 -91.0(4) . . . .
O28 Mn1 V7 O37 -178.7(5) . . . .
O8 Mn1 V7 O37 90.2(4) . . . .
O11 Mn1 V7 O37 3.9(5) . . . .
V13 Mn1 V7 O37 -119.2(3) . . . .
V3 Mn1 V7 O37 -38.0(14) . . . .
V4 Mn1 V7 O37 -2.3(3) . . . .
V11 Mn1 V7 O37 -56.6(3) . . . .
V1 Mn1 V7 O37 55.8(3) . . . .
O4 Mn1 V7 O13 87.4(4) . . . .
O22 Mn1 V7 O13 -90.8(5) . . . .
O3 Mn1 V7 O13 -3.0(4) . . . .
O28 Mn1 V7 O13 -90.8(4) . . . .
O8 Mn1 V7 O13 178.2(4) . . . .
O11 Mn1 V7 O13 91.8(4) . . . .
V13 Mn1 V7 O13 -31.2(3) . . . .
V3 Mn1 V7 O13 49.9(14) . . . .
V4 Mn1 V7 O13 85.6(3) . . . .
V11 Mn1 V7 O13 31.3(3) . . . .
V1 Mn1 V7 O13 143.8(3) . . . .
O4 Mn1 V7 O9 -89.5(4) . . . .
O22 Mn1 V7 O9 92.3(4) . . . .
O3 Mn1 V7 O9 -179.9(4) . . . .
O28 Mn1 V7 O9 92.3(4) . . . .
O8 Mn1 V7 O9 1.3(4) . . . .
O11 Mn1 V7 O9 -85.1(4) . . . .
V13 Mn1 V7 O9 151.8(3) . . . .
V3 Mn1 V7 O9 -127.0(14) . . . .
V4 Mn1 V7 O9 -91.3(3) . . . .
V11 Mn1 V7 O9 -145.6(3) . . . .
V1 Mn1 V7 O9 -33.2(3) . . . .
O4 Mn1 V7 O28 178.2(5) . . . .
O22 Mn1 V7 O28 0.0(5) . . . .
O3 Mn1 V7 O28 87.7(4) . . . .
O8 Mn1 V7 O28 -91.1(4) . . . .
O11 Mn1 V7 O28 -177.4(5) . . . .
V13 Mn1 V7 O28 59.5(3) . . . .
V3 Mn1 V7 O28 140.7(14) . . . .
V4 Mn1 V7 O28 176.4(3) . . . .
V11 Mn1 V7 O28 122.1(3) . . . .
V1 Mn1 V7 O28 -125.5(3) . . . .
O22 Mn1 V7 O4 -178.2(5) . . . .
O3 Mn1 V7 O4 -90.5(4) . . . .
O28 Mn1 V7 O4 -178.2(5) . . . .
O8 Mn1 V7 O4 90.7(4) . . . .
O11 Mn1 V7 O4 4.4(5) . . . .
V13 Mn1 V7 O4 -118.7(3) . . . .
V3 Mn1 V7 O4 -37.5(14) . . . .
V4 Mn1 V7 O4 -1.8(3) . . . .
V11 Mn1 V7 O4 -56.1(3) . . . .
V1 Mn1 V7 O4 56.3(3) . . . .
O4 Mn1 V7 K1 -179.0(3) . . . .
O22 Mn1 V7 K1 2.8(4) . . . .
O3 Mn1 V7 K1 90.6(3) . . . .
O28 Mn1 V7 K1 2.8(3) . . . .
O8 Mn1 V7 K1 -88.2(3) . . . .
O11 Mn1 V7 K1 -174.6(4) . . . .
V13 Mn1 V7 K1 62.35(10) . . . .
V3 Mn1 V7 K1 143.5(13) . . . .
V4 Mn1 V7 K1 179.21(6) . . . .
V11 Mn1 V7 K1 124.93(8) . . . .
V1 Mn1 V7 K1 -122.65(8) . . . .
O4 Mn1 V8 O12 -1.4(6) . . . .
O22 Mn1 V8 O12 -179.6(6) . . . .
O3 Mn1 V8 O12 -88.5(5) . . . .
O28 Mn1 V8 O12 -1.2(6) . . . .
O8 Mn1 V8 O12 90.0(5) . . . .
O11 Mn1 V8 O12 176.1(6) . . . .
V13 Mn1 V8 O12 -122.9(4) . . . .
V3 Mn1 V8 O12 -177.9(4) . . . .
V4 Mn1 V8 O12 -133.1(13) . . . .
V11 Mn1 V8 O12 -59.6(5) . . . .
V1 Mn1 V8 O12 55.9(5) . . . .
V7 Mn1 V8 O12 -0.4(5) . . . .
O4 Mn1 V8 O38 177.3(5) . . . .
O22 Mn1 V8 O38 -0.9(4) . . . .
O3 Mn1 V8 O38 90.2(4) . . . .
O28 Mn1 V8 O38 177.5(5) . . . .
O8 Mn1 V8 O38 -91.3(4) . . . .
O11 Mn1 V8 O38 -5.2(5) . . . .
V13 Mn1 V8 O38 55.8(3) . . . .
V3 Mn1 V8 O38 0.8(3) . . . .
V4 Mn1 V8 O38 45.6(14) . . . .
V11 Mn1 V8 O38 119.1(3) . . . .
V1 Mn1 V8 O38 -125.5(3) . . . .
V7 Mn1 V8 O38 178.3(3) . . . .
O4 Mn1 V8 O14 -94.5(4) . . . .
O22 Mn1 V8 O14 87.3(4) . . . .
O3 Mn1 V8 O14 178.4(4) . . . .
O28 Mn1 V8 O14 -94.4(4) . . . .
O8 Mn1 V8 O14 -3.2(4) . . . .
O11 Mn1 V8 O14 83.0(4) . . . .
V13 Mn1 V8 O14 143.9(3) . . . .
V3 Mn1 V8 O14 88.9(3) . . . .
V4 Mn1 V8 O14 133.8(13) . . . .
V11 Mn1 V8 O14 -152.7(3) . . . .
V1 Mn1 V8 O14 -37.3(3) . . . .
V7 Mn1 V8 O14 -93.5(3) . . . .
O4 Mn1 V8 O23 90.6(4) . . . .
O22 Mn1 V8 O23 -87.6(4) . . . .
O3 Mn1 V8 O23 3.5(3) . . . .
O28 Mn1 V8 O23 90.8(4) . . . .
O8 Mn1 V8 O23 -178.0(3) . . . .
O11 Mn1 V8 O23 -91.9(4) . . . .
V13 Mn1 V8 O23 -30.9(2) . . . .
V3 Mn1 V8 O23 -85.9(2) . . . .
V4 Mn1 V8 O23 -41.0(14) . . . .
V11 Mn1 V8 O23 32.4(3) . . . .
V1 Mn1 V8 O23 147.9(2) . . . .
V7 Mn1 V8 O23 91.6(2) . . . .
O4 Mn1 V8 O28 -0.2(5) . . . .
O22 Mn1 V8 O28 -178.4(5) . . . .
O3 Mn1 V8 O28 -87.2(4) . . . .
O8 Mn1 V8 O28 91.2(4) . . . .
O11 Mn1 V8 O28 177.4(5) . . . .
V13 Mn1 V8 O28 -121.7(3) . . . .
V3 Mn1 V8 O28 -176.7(3) . . . .
V4 Mn1 V8 O28 -131.8(14) . . . .
V11 Mn1 V8 O28 -58.3(3) . . . .
V1 Mn1 V8 O28 57.1(3) . . . .
V7 Mn1 V8 O28 0.9(3) . . . .
O4 Mn1 V8 O22 178.2(5) . . . .
O3 Mn1 V8 O22 91.1(4) . . . .
O28 Mn1 V8 O22 178.4(5) . . . .
O8 Mn1 V8 O22 -90.4(4) . . . .
O11 Mn1 V8 O22 -4.2(5) . . . .
V13 Mn1 V8 O22 56.7(3) . . . .
V3 Mn1 V8 O22 1.7(3) . . . .
V4 Mn1 V8 O22 46.6(13) . . . .
V11 Mn1 V8 O22 120.0(3) . . . .
V1 Mn1 V8 O22 -124.5(3) . . . .
V7 Mn1 V8 O22 179.2(3) . . . .
O4 Mn1 V8 K1 -3.0(4) . . . .
O22 Mn1 V8 K1 178.8(3) . . . .
O3 Mn1 V8 K1 -90.1(3) . . . .
O28 Mn1 V8 K1 -2.8(3) . . . .
O8 Mn1 V8 K1 88.4(3) . . . .
O11 Mn1 V8 K1 174.6(4) . . . .
V13 Mn1 V8 K1 -124.51(7) . . . .
V3 Mn1 V8 K1 -179.50(6) . . . .
V4 Mn1 V8 K1 -134.6(13) . . . .
V11 Mn1 V8 K1 -61.17(10) . . . .
V1 Mn1 V8 K1 54.28(9) . . . .
V7 Mn1 V8 K1 -1.97(7) . . . .
O4 Mn1 V11 O6 -176.3(7) . . . .
O22 Mn1 V11 O6 6.2(7) . . . .
O3 Mn1 V11 O6 -2.6(7) . . . .
O28 Mn1 V11 O6 -85.7(6) . . . .
O8 Mn1 V11 O6 -179.5(7) . . . .
O11 Mn1 V11 O6 94.9(6) . . . .
V13 Mn1 V11 O6 5.1(5) . . . .
V3 Mn1 V11 O6 59.2(6) . . . .
V4 Mn1 V11 O6 125.1(5) . . . .
V1 Mn1 V11 O6 -177.8(5) . . . .
V7 Mn1 V11 O6 -122.1(5) . . . .
O4 Mn1 V11 O25 -2.8(5) . . . .
O22 Mn1 V11 O25 179.7(5) . . . .
O3 Mn1 V11 O25 170.9(5) . . . .
O28 Mn1 V11 O25 87.9(4) . . . .
O8 Mn1 V11 O25 -6.0(5) . . . .
O11 Mn1 V11 O25 -91.6(4) . . . .
V13 Mn1 V11 O25 178.6(3) . . . .
V3 Mn1 V11 O25 -127.2(3) . . . .
V4 Mn1 V11 O25 -61.4(3) . . . .
V1 Mn1 V11 O25 -4.3(4) . . . .
V7 Mn1 V11 O25 51.4(3) . . . .
O4 Mn1 V11 O29 85.2(5) . . . .
O22 Mn1 V11 O29 -92.3(4) . . . .
O3 Mn1 V11 O29 -101.1(5) . . . .
O28 Mn1 V11 O29 175.8(4) . . . .
O8 Mn1 V11 O29 82.0(5) . . . .
O11 Mn1 V11 O29 -3.6(4) . . . .
V13 Mn1 V11 O29 -93.4(3) . . . .
V3 Mn1 V11 O29 -39.2(3) . . . .
V4 Mn1 V11 O29 26.6(3) . . . .
V1 Mn1 V11 O29 83.7(3) . . . .
V7 Mn1 V11 O29 139.4(3) . . . .
O4 Mn1 V11 O13 -84.2(4) . . . .
O22 Mn1 V11 O13 98.3(4) . . . .
O3 Mn1 V11 O13 89.5(5) . . . .
O28 Mn1 V11 O13 6.4(4) . . . .
O8 Mn1 V11 O13 -87.4(5) . . . .
O11 Mn1 V11 O13 -173.0(4) . . . .
V13 Mn1 V11 O13 97.1(3) . . . .
V3 Mn1 V11 O13 151.3(3) . . . .
V4 Mn1 V11 O13 -142.8(3) . . . .
V1 Mn1 V11 O13 -85.7(3) . . . .
V7 Mn1 V11 O13 -30.0(3) . . . .
O4 Mn1 V11 O3 -173.7(5) . . . .
O22 Mn1 V11 O3 8.8(5) . . . .
O28 Mn1 V11 O3 -83.1(5) . . . .
O8 Mn1 V11 O3 -176.9(6) . . . .
O11 Mn1 V11 O3 97.5(5) . . . .
V13 Mn1 V11 O3 7.6(4) . . . .
V3 Mn1 V11 O3 61.8(4) . . . .
V4 Mn1 V11 O3 127.7(4) . . . .
V1 Mn1 V11 O3 -175.2(4) . . . .
V7 Mn1 V11 O3 -119.5(4) . . . .
O22 Mn1 V11 O4 -177.5(5) . . . .
O3 Mn1 V11 O4 173.7(5) . . . .
O28 Mn1 V11 O4 90.6(4) . . . .
O8 Mn1 V11 O4 -3.2(5) . . . .
O11 Mn1 V11 O4 -88.8(4) . . . .
V13 Mn1 V11 O4 -178.6(4) . . . .
V3 Mn1 V11 O4 -124.5(4) . . . .
V4 Mn1 V11 O4 -58.6(4) . . . .
V1 Mn1 V11 O4 -1.5(4) . . . .
V7 Mn1 V11 O4 54.2(4) . . . .
O4 Mn1 V11 V4 58.6(4) . . . .
O22 Mn1 V11 V4 -118.9(3) . . . .
O3 Mn1 V11 V4 -127.7(4) . . . .
O28 Mn1 V11 V4 149.2(3) . . . .
O8 Mn1 V11 V4 55.4(4) . . . .
O11 Mn1 V11 V4 -30.2(3) . . . .
V13 Mn1 V11 V4 -120.05(9) . . . .
V3 Mn1 V11 V4 -65.86(10) . . . .
V1 Mn1 V11 V4 57.11(8) . . . .
V7 Mn1 V11 V4 112.79(9) . . . .
O17 V4 V11 O6 0.6(7) . . . .
O35 V4 V11 O6 101.6(6) . . . .
O29 V4 V11 O6 -6.8(7) . . . .
O20 V4 V11 O6 -174.4(6) . . . .
O11 V4 V11 O6 -102.6(5) . . . .
O4 V4 V11 O6 -175.3(6) . . . .
Mn1 V4 V11 O6 -130.9(5) . . . .
O17 V4 V11 O25 -100.0(5) . . . .
O35 V4 V11 O25 1.1(4) . . . .
O29 V4 V11 O25 -107.4(6) . . . .
O20 V4 V11 O25 85.0(4) . . . .
O11 V4 V11 O25 156.8(4) . . . .
O4 V4 V11 O25 84.1(4) . . . .
Mn1 V4 V11 O25 128.5(3) . . . .
O17 V4 V11 O29 7.4(7) . . . .
O35 V4 V11 O29 108.4(6) . . . .
O20 V4 V11 O29 -167.6(6) . . . .
O11 V4 V11 O29 -95.8(6) . . . .
O4 V4 V11 O29 -168.5(6) . . . .
Mn1 V4 V11 O29 -124.1(5) . . . .
O17 V4 V11 O13 176.1(5) . . . .
O35 V4 V11 O13 -82.9(4) . . . .
O29 V4 V11 O13 168.7(6) . . . .
O20 V4 V11 O13 1.1(4) . . . .
O11 V4 V11 O13 72.9(4) . . . .
O4 V4 V11 O13 0.2(4) . . . .
Mn1 V4 V11 O13 44.6(3) . . . .
O17 V4 V11 O3 102.5(5) . . . .
O35 V4 V11 O3 -156.5(4) . . . .
O29 V4 V11 O3 95.1(6) . . . .
O20 V4 V11 O3 -72.5(4) . . . .
O11 V4 V11 O3 -0.7(3) . . . .
O4 V4 V11 O3 -73.4(4) . . . .
Mn1 V4 V11 O3 -29.0(2) . . . .
O17 V4 V11 O4 175.9(6) . . . .
O35 V4 V11 O4 -83.0(4) . . . .
O29 V4 V11 O4 168.5(6) . . . .
O20 V4 V11 O4 0.9(4) . . . .
O11 V4 V11 O4 72.7(4) . . . .
Mn1 V4 V11 O4 44.4(3) . . . .
O17 V4 V11 Mn1 131.5(5) . . . .
O35 V4 V11 Mn1 -127.5(3) . . . .
O29 V4 V11 Mn1 124.1(5) . . . .
O20 V4 V11 Mn1 -43.5(3) . . . .
O11 V4 V11 Mn1 28.3(2) . . . .
O4 V4 V11 Mn1 -44.4(3) . . . .
O4 Mn1 V13 O5 -4.7(7) . . . .
O22 Mn1 V13 O5 177.7(6) . . . .
O3 Mn1 V13 O5 4.2(7) . . . .
O28 Mn1 V13 O5 88.3(6) . . . .
O8 Mn1 V13 O5 -178.8(7) . . . .
O11 Mn1 V13 O5 -93.4(6) . . . .
V3 Mn1 V13 O5 -124.4(6) . . . .
V4 Mn1 V13 O5 -57.5(6) . . . .
V11 Mn1 V13 O5 -3.4(5) . . . .
V1 Mn1 V13 O5 -42.9(14) . . . .
V7 Mn1 V13 O5 51.2(6) . . . .
O4 Mn1 V13 O30 92.3(5) . . . .
O22 Mn1 V13 O30 -85.2(4) . . . .
O3 Mn1 V13 O30 101.3(5) . . . .
O28 Mn1 V13 O30 -174.6(4) . . . .
O8 Mn1 V13 O30 -81.7(5) . . . .
O11 Mn1 V13 O30 3.6(4) . . . .
V3 Mn1 V13 O30 -27.3(3) . . . .
V4 Mn1 V13 O30 39.6(3) . . . .
V11 Mn1 V13 O30 93.6(3) . . . .
V1 Mn1 V13 O30 54.2(12) . . . .
V7 Mn1 V13 O30 148.3(3) . . . .
O4 Mn1 V13 O21 -179.0(5) . . . .
O22 Mn1 V13 O21 3.4(4) . . . .
O3 Mn1 V13 O21 -170.0(5) . . . .
O28 Mn1 V13 O21 -85.9(4) . . . .
O8 Mn1 V13 O21 6.9(5) . . . .
O11 Mn1 V13 O21 92.3(4) . . . .
V3 Mn1 V13 O21 61.4(3) . . . .
V4 Mn1 V13 O21 128.3(3) . . . .
V11 Mn1 V13 O21 -177.7(3) . . . .
V1 Mn1 V13 O21 142.8(12) . . . .
V7 Mn1 V13 O21 -123.1(3) . . . .
O4 Mn1 V13 O3 -9.0(5) . . . .
O22 Mn1 V13 O3 173.5(5) . . . .
O28 Mn1 V13 O3 84.1(5) . . . .
O8 Mn1 V13 O3 176.9(6) . . . .
O11 Mn1 V13 O3 -97.7(5) . . . .
V3 Mn1 V13 O3 -128.6(4) . . . .
V4 Mn1 V13 O3 -61.7(4) . . . .
V11 Mn1 V13 O3 -7.7(4) . . . .
V1 Mn1 V13 O3 -47.1(12) . . . .
V7 Mn1 V13 O3 47.0(4) . . . .
O4 Mn1 V13 O23 -98.7(4) . . . .
O22 Mn1 V13 O23 83.8(4) . . . .
O3 Mn1 V13 O23 -89.7(5) . . . .
O28 Mn1 V13 O23 -5.6(3) . . . .
O8 Mn1 V13 O23 87.3(5) . . . .
O11 Mn1 V13 O23 172.6(3) . . . .
V3 Mn1 V13 O23 141.7(2) . . . .
V4 Mn1 V13 O23 -151.4(2) . . . .
V11 Mn1 V13 O23 -97.4(2) . . . .
V1 Mn1 V13 O23 -136.8(12) . . . .
V7 Mn1 V13 O23 -42.7(2) . . . .
O4 Mn1 V13 O22 177.6(5) . . . .
O3 Mn1 V13 O22 -173.5(5) . . . .
O28 Mn1 V13 O22 -89.4(4) . . . .
O8 Mn1 V13 O22 3.5(5) . . . .
O11 Mn1 V13 O22 88.9(4) . . . .
V3 Mn1 V13 O22 57.9(3) . . . .
V4 Mn1 V13 O22 124.8(3) . . . .
V11 Mn1 V13 O22 178.9(3) . . . .
V1 Mn1 V13 O22 139.4(13) . . . .
V7 Mn1 V13 O22 -126.5(3) . . . .
O4 Mn1 V13 V3 119.7(4) . . . .
O22 Mn1 V13 V3 -57.9(3) . . . .
O3 Mn1 V13 V3 128.6(4) . . . .
O28 Mn1 V13 V3 -147.3(2) . . . .
O8 Mn1 V13 V3 -54.4(4) . . . .
O11 Mn1 V13 V3 31.0(2) . . . .
V4 Mn1 V13 V3 66.91(9) . . . .
V11 Mn1 V13 V3 120.96(9) . . . .
V1 Mn1 V13 V3 81.5(12) . . . .
V7 Mn1 V13 V3 175.58(10) . . . .
O16 V3 V13 O5 -1.4(7) . . . .
O33 V3 V13 O5 -101.9(5) . . . .
O30 V3 V13 O5 6.5(7) . . . .
O31 V3 V13 O5 173.1(5) . . . .
O11 V3 V13 O5 101.2(5) . . . .
O22 V3 V13 O5 175.9(5) . . . .
Mn1 V3 V13 O5 130.3(5) . . . .
V2 V3 V13 O5 128.4(5) . . . .
O16 V3 V13 O30 -7.9(7) . . . .
O33 V3 V13 O30 -108.4(6) . . . .
O31 V3 V13 O30 166.6(6) . . . .
O11 V3 V13 O30 94.7(6) . . . .
O22 V3 V13 O30 169.4(6) . . . .
Mn1 V3 V13 O30 123.9(5) . . . .
V2 V3 V13 O30 121.9(5) . . . .
O16 V3 V13 O21 99.8(6) . . . .
O33 V3 V13 O21 -0.7(4) . . . .
O30 V3 V13 O21 107.7(6) . . . .
O31 V3 V13 O21 -85.6(4) . . . .
O11 V3 V13 O21 -157.6(4) . . . .
O22 V3 V13 O21 -82.9(4) . . . .
Mn1 V3 V13 O21 -128.4(3) . . . .
V2 V3 V13 O21 -130.4(3) . . . .
O16 V3 V13 O3 -102.9(5) . . . .
O33 V3 V13 O3 156.6(4) . . . .
O30 V3 V13 O3 -95.0(6) . . . .
O31 V3 V13 O3 71.6(4) . . . .
O11 V3 V13 O3 -0.3(3) . . . .
O22 V3 V13 O3 74.4(4) . . . .
Mn1 V3 V13 O3 28.9(2) . . . .
V2 V3 V13 O3 26.9(3) . . . .
O16 V3 V13 O23 -177.9(6) . . . .
O33 V3 V13 O23 81.6(4) . . . .
O30 V3 V13 O23 -170.0(6) . . . .
O31 V3 V13 O23 -3.4(4) . . . .
O11 V3 V13 O23 -75.3(4) . . . .
O22 V3 V13 O23 -0.6(4) . . . .
Mn1 V3 V13 O23 -46.1(3) . . . .
V2 V3 V13 O23 -48.1(3) . . . .
O16 V3 V13 O22 -177.3(6) . . . .
O33 V3 V13 O22 82.2(4) . . . .
O30 V3 V13 O22 -169.4(6) . . . .
O31 V3 V13 O22 -2.7(4) . . . .
O11 V3 V13 O22 -74.7(4) . . . .
Mn1 V3 V13 O22 -45.5(3) . . . .
V2 V3 V13 O22 -47.5(3) . . . .
O16 V3 V13 Mn1 -131.7(5) . . . .
O33 V3 V13 Mn1 127.7(3) . . . .
O30 V3 V13 Mn1 -123.9(5) . . . .
O31 V3 V13 Mn1 42.8(3) . . . .
O11 V3 V13 Mn1 -29.1(2) . . . .
O22 V3 V13 Mn1 45.5(3) . . . .
V2 V3 V13 Mn1 -1.97(10) . . . .
O15 V7 K1 O27 -115.5(6) . . . .
O37 V7 K1 O27 -113.1(5) . . . .
O13 V7 K1 O27 142.7(3) . . . .
O9 V7 K1 O27 -10.5(3) . . . .
O28 V7 K1 O27 66.9(3) . . . .
O4 V7 K1 O27 64.0(4) . . . .
Mn1 V7 K1 O27 65.0(2) . . . .
O15 V7 K1 O27 64.5(6) . . . 2_586
O37 V7 K1 O27 66.9(5) . . . 2_586
O13 V7 K1 O27 -37.3(3) . . . 2_586
O9 V7 K1 O27 169.5(3) . . . 2_586
O28 V7 K1 O27 -113.1(3) . . . 2_586
O4 V7 K1 O27 -116.0(4) . . . 2_586
Mn1 V7 K1 O27 -115.0(2) . . . 2_586
O15 V7 K1 O15 180.000(3) . . . 2_586
O37 V7 K1 O15 -177.6(7) . . . 2_586
O13 V7 K1 O15 78.3(6) . . . 2_586
O9 V7 K1 O15 -74.9(6) . . . 2_586
O28 V7 K1 O15 2.4(6) . . . 2_586
O4 V7 K1 O15 -0.4(6) . . . 2_586
Mn1 V7 K1 O15 0.5(5) . . . 2_586
O37 V7 K1 O15 2.4(7) . . . .
O13 V7 K1 O15 -101.7(6) . . . .
O9 V7 K1 O15 105.1(6) . . . .
O28 V7 K1 O15 -177.6(6) . . . .
O4 V7 K1 O15 179.6(6) . . . .
Mn1 V7 K1 O15 -179.5(5) . . . .
O15 V7 K1 O24 -69.2(6) . . . 2_586
O37 V7 K1 O24 -66.7(5) . . . 2_586
O13 V7 K1 O24 -170.9(3) . . . 2_586
O9 V7 K1 O24 35.9(3) . . . 2_586
O28 V7 K1 O24 113.3(3) . . . 2_586
O4 V7 K1 O24 110.4(4) . . . 2_586
Mn1 V7 K1 O24 111.4(2) . . . 2_586
O15 V7 K1 O24 110.8(6) . . . .
O37 V7 K1 O24 113.3(5) . . . .
O13 V7 K1 O24 9.1(3) . . . .
O9 V7 K1 O24 -144.1(3) . . . .
O28 V7 K1 O24 -66.7(3) . . . .
O4 V7 K1 O24 -69.6(4) . . . .
Mn1 V7 K1 O24 -68.6(2) . . . .
O15 V7 K1 O12 176.5(6) . . . .
O37 V7 K1 O12 179.0(5) . . . .
O13 V7 K1 O12 74.8(3) . . . .
O9 V7 K1 O12 -78.4(3) . . . .
O28 V7 K1 O12 -1.0(3) . . . .
O4 V7 K1 O12 -3.9(4) . . . .
Mn1 V7 K1 O12 -2.92(17) . . . .
O15 V7 K1 O12 -3.5(6) . . . 2_586
O37 V7 K1 O12 -1.0(5) . . . 2_586
O13 V7 K1 O12 -105.2(3) . . . 2_586
O9 V7 K1 O12 101.6(3) . . . 2_586
O28 V7 K1 O12 179.0(3) . . . 2_586
O4 V7 K1 O12 176.1(4) . . . 2_586
Mn1 V7 K1 O12 177.08(17) . . . 2_586
O15 V7 K1 V7 -79(100) . . . 2_586
O37 V7 K1 V7 -76(100) . . . 2_586
O13 V7 K1 V7 180(100) . . . 2_586
O9 V7 K1 V7 27(100) . . . 2_586
O28 V7 K1 V7 104(100) . . . 2_586
O4 V7 K1 V7 101(100) . . . 2_586
Mn1 V7 K1 V7 102(100) . . . 2_586
O15 V7 K1 V8 177.7(5) . . . .
O37 V7 K1 V8 -179.8(4) . . . .
O13 V7 K1 V8 76.0(3) . . . .
O9 V7 K1 V8 -77.2(3) . . . .
O28 V7 K1 V8 0.2(2) . . . .
O4 V7 K1 V8 -2.7(3) . . . .
Mn1 V7 K1 V8 -1.73(6) . . . .
O15 V7 K1 V8 -2.3(5) . . . 2_586
O37 V7 K1 V8 0.2(4) . . . 2_586
O13 V7 K1 V8 -104.0(3) . . . 2_586
O9 V7 K1 V8 102.8(3) . . . 2_586
O28 V7 K1 V8 -179.8(2) . . . 2_586
O4 V7 K1 V8 177.3(3) . . . 2_586
Mn1 V7 K1 V8 178.27(6) . . . 2_586
O12 V8 K1 O27 113.5(6) . . . .
O38 V8 K1 O27 111.2(5) . . . .
O14 V8 K1 O27 8.7(3) . . . .
O23 V8 K1 O27 -146.3(3) . . . .
O28 V8 K1 O27 -70.3(3) . . . .
O22 V8 K1 O27 -67.3(4) . . . .
Mn1 V8 K1 O27 -68.4(2) . . . .
O12 V8 K1 O27 -66.5(6) . . . 2_586
O38 V8 K1 O27 -68.8(5) . . . 2_586
O14 V8 K1 O27 -171.3(3) . . . 2_586
O23 V8 K1 O27 33.7(3) . . . 2_586
O28 V8 K1 O27 109.7(3) . . . 2_586
O22 V8 K1 O27 112.7(4) . . . 2_586
Mn1 V8 K1 O27 111.6(2) . . . 2_586
O12 V8 K1 O15 4.4(5) . . . 2_586
O38 V8 K1 O15 2.1(4) . . . 2_586
O14 V8 K1 O15 -100.4(3) . . . 2_586
O23 V8 K1 O15 104.6(3) . . . 2_586
O28 V8 K1 O15 -179.4(3) . . . 2_586
O22 V8 K1 O15 -176.4(4) . . . 2_586
Mn1 V8 K1 O15 -177.53(18) . . . 2_586
O12 V8 K1 O15 -175.6(5) . . . .
O38 V8 K1 O15 -177.9(4) . . . .
O14 V8 K1 O15 79.6(3) . . . .
O23 V8 K1 O15 -75.4(3) . . . .
O28 V8 K1 O15 0.6(3) . . . .
O22 V8 K1 O15 3.6(4) . . . .
Mn1 V8 K1 O15 2.47(18) . . . .
O12 V8 K1 O24 71.3(6) . . . 2_586
O38 V8 K1 O24 69.0(4) . . . 2_586
O14 V8 K1 O24 -33.5(3) . . . 2_586
O23 V8 K1 O24 171.5(3) . . . 2_586
O28 V8 K1 O24 -112.5(3) . . . 2_586
O22 V8 K1 O24 -109.5(4) . . . 2_586
Mn1 V8 K1 O24 -110.6(2) . . . 2_586
O12 V8 K1 O24 -108.7(6) . . . .
O38 V8 K1 O24 -111.0(4) . . . .
O14 V8 K1 O24 146.5(3) . . . .
O23 V8 K1 O24 -8.5(3) . . . .
O28 V8 K1 O24 67.5(3) . . . .
O22 V8 K1 O24 70.5(4) . . . .
Mn1 V8 K1 O24 69.4(2) . . . .
O38 V8 K1 O12 -2.3(6) . . . .
O14 V8 K1 O12 -104.8(6) . . . .
O23 V8 K1 O12 100.2(6) . . . .
O28 V8 K1 O12 176.2(6) . . . .
O22 V8 K1 O12 179.2(6) . . . .
Mn1 V8 K1 O12 178.1(5) . . . .
O12 V8 K1 O12 180.000(2) . . . 2_586
O38 V8 K1 O12 177.7(6) . . . 2_586
O14 V8 K1 O12 75.2(6) . . . 2_586
O23 V8 K1 O12 -79.8(6) . . . 2_586
O28 V8 K1 O12 -3.8(6) . . . 2_586
O22 V8 K1 O12 -0.8(6) . . . 2_586
Mn1 V8 K1 O12 -1.9(5) . . . 2_586
O12 V8 K1 V7 -176.4(5) . . . .
O38 V8 K1 V7 -178.6(4) . . . .
O14 V8 K1 V7 78.9(3) . . . .
O23 V8 K1 V7 -76.1(3) . . . .
O28 V8 K1 V7 -0.2(2) . . . .
O22 V8 K1 V7 2.8(3) . . . .
Mn1 V8 K1 V7 1.72(6) . . . .
O12 V8 K1 V7 3.6(5) . . . 2_586
O38 V8 K1 V7 1.4(4) . . . 2_586
O14 V8 K1 V7 -101.1(3) . . . 2_586
O23 V8 K1 V7 103.9(3) . . . 2_586
O28 V8 K1 V7 179.8(2) . . . 2_586
O22 V8 K1 V7 -177.2(3) . . . 2_586
Mn1 V8 K1 V7 -178.28(6) . . . 2_586
O12 V8 K1 V8 169(100) . . . 2_586
O38 V8 K1 V8 167(100) . . . 2_586
O14 V8 K1 V8 64(100) . . . 2_586
O23 V8 K1 V8 -91(100) . . . 2_586
O28 V8 K1 V8 -15(100) . . . 2_586
O22 V8 K1 V8 -12(100) . . . 2_586
Mn1 V8 K1 V8 -13(100) . . . 2_586
O24 V10 O1 Ni1 -3(3) . . . .
O23 V10 O1 Ni1 104(3) . . . .
O13 V10 O1 Ni1 -108(3) . . . .
O3 V10 O1 Ni1 178(3) . . . .
O28 V10 O1 Ni1 174(2) . . . .
K1 V10 O1 Ni1 -3(4) . . . .
O8W Ni1 O1 V10 -1(3) . . . .
O9W Ni1 O1 V10 -179(100) . . . .
O7W Ni1 O1 V10 141(4) . . . .
O5W Ni1 O1 V10 88(3) . . . .
O10W Ni1 O1 V10 -92(3) . . . .
O7 V2 O2 Ni2 -4(3) . . . .
O31 V2 O2 Ni2 102(3) . . . .
O20 V2 O2 Ni2 -108(3) . . . .
O11 V2 O2 Ni2 -179(2) . . . .
O8 V2 O2 Ni2 177(3) . . . .
V3 V2 O2 Ni2 99(3) . . . .
Na1 V2 O2 Ni2 66(3) . . . .
O3W Ni2 O2 V2 -83(3) . . . .
O1W Ni2 O2 V2 9(3) . . . .
O6W Ni2 O2 V2 -172(3) . . . .
O4W Ni2 O2 V2 98(3) . . . .
O2W Ni2 O2 V2 -147(3) . . . .
O4 Mn1 O3 V13 173.0(4) . . . .
O22 Mn1 O3 V13 -5.0(4) . . . .
O28 Mn1 O3 V13 -95.2(4) . . . .
O8 Mn1 O3 V13 -103(11) . . . .
O11 Mn1 O3 V13 84.0(4) . . . .
V3 Mn1 O3 V13 43.5(3) . . . .
V4 Mn1 O3 V13 124.4(3) . . . .
V11 Mn1 O3 V13 168.3(6) . . . .
V1 Mn1 O3 V13 175.25(15) . . . .
V7 Mn1 O3 V13 -139.7(3) . . . .
O4 Mn1 O3 V11 4.7(4) . . . .
O22 Mn1 O3 V11 -173.3(4) . . . .
O28 Mn1 O3 V11 96.5(4) . . . .
O8 Mn1 O3 V11 89(11) . . . .
O11 Mn1 O3 V11 -84.3(4) . . . .
V13 Mn1 O3 V11 -168.3(6) . . . .
V3 Mn1 O3 V11 -124.9(3) . . . .
V4 Mn1 O3 V11 -43.9(3) . . . .
V1 Mn1 O3 V11 7.0(6) . . . .
V7 Mn1 O3 V11 52.0(3) . . . .
O4 Mn1 O3 V10 -91.1(4) . . . .
O22 Mn1 O3 V10 90.9(4) . . . .
O28 Mn1 O3 V10 0.7(4) . . . .
O8 Mn1 O3 V10 -7(11) . . . .
O11 Mn1 O3 V10 179.9(4) . . . .
V13 Mn1 O3 V10 95.9(4) . . . .
V3 Mn1 O3 V10 139.3(3) . . . .
V4 Mn1 O3 V10 -139.7(3) . . . .
V11 Mn1 O3 V10 -95.8(4) . . . .
V1 Mn1 O3 V10 -88.9(4) . . . .
V7 Mn1 O3 V10 -43.8(3) . . . .
O5 V13 O3 Mn1 -177.2(4) . . . .
O30 V13 O3 Mn1 -75.4(4) . . . .
O21 V13 O3 Mn1 21.0(11) . . . .
O23 V13 O3 Mn1 82.2(4) . . . .
O22 V13 O3 Mn1 4.1(3) . . . .
V3 V13 O3 Mn1 -42.5(3) . . . .
O5 V13 O3 V11 -23.8(11) . . . .
O30 V13 O3 V11 78.0(11) . . . .
O21 V13 O3 V11 174.4(8) . . . .
O23 V13 O3 V11 -124.4(11) . . . .
O22 V13 O3 V11 157.6(11) . . . .
Mn1 V13 O3 V11 153.4(13) . . . .
V3 V13 O3 V11 110.9(10) . . . .
O5 V13 O3 V10 78.7(4) . . . .
O30 V13 O3 V10 -179.5(3) . . . .
O21 V13 O3 V10 -83.2(9) . . . .
O23 V13 O3 V10 -22.0(3) . . . .
O22 V13 O3 V10 -100.0(3) . . . .
Mn1 V13 O3 V10 -104.2(4) . . . .
V3 V13 O3 V10 -146.6(2) . . . .
O6 V11 O3 Mn1 178.3(4) . . . .
O25 V11 O3 Mn1 -19.0(11) . . . .
O29 V11 O3 Mn1 75.3(4) . . . .
O13 V11 O3 Mn1 -81.9(4) . . . .
O4 V11 O3 Mn1 -3.9(3) . . . .
V4 V11 O3 Mn1 43.2(3) . . . .
O6 V11 O3 V13 24.9(11) . . . .
O25 V11 O3 V13 -172.3(9) . . . .
O29 V11 O3 V13 -78.1(10) . . . .
O13 V11 O3 V13 124.7(11) . . . .
O4 V11 O3 V13 -157.3(11) . . . .
Mn1 V11 O3 V13 -153.4(13) . . . .
V4 V11 O3 V13 -110.2(10) . . . .
O6 V11 O3 V10 -77.6(4) . . . .
O25 V11 O3 V10 85.2(9) . . . .
O29 V11 O3 V10 179.5(3) . . . .
O13 V11 O3 V10 22.2(3) . . . .
O4 V11 O3 V10 100.2(3) . . . .
Mn1 V11 O3 V10 104.2(4) . . . .
V4 V11 O3 V10 147.4(2) . . . .
O24 V10 O3 Mn1 3.4(12) . . . .
O1 V10 O3 Mn1 -179.4(4) . . . .
O23 V10 O3 Mn1 -79.1(4) . . . .
O13 V10 O3 Mn1 79.5(4) . . . .
O28 V10 O3 Mn1 -0.6(3) . . . .
K1 V10 O3 Mn1 1.9(5) . . . .
O24 V10 O3 V13 106.1(10) . . . .
O1 V10 O3 V13 -76.7(4) . . . .
O23 V10 O3 V13 23.6(3) . . . .
O13 V10 O3 V13 -177.8(4) . . . .
O28 V10 O3 V13 102.1(3) . . . .
K1 V10 O3 V13 104.6(3) . . . .
O24 V10 O3 V11 -99.6(10) . . . .
O1 V10 O3 V11 77.6(4) . . . .
O23 V10 O3 V11 177.9(4) . . . .
O13 V10 O3 V11 -23.5(3) . . . .
O28 V10 O3 V11 -103.6(3) . . . .
K1 V10 O3 V11 -101.1(3) . . . .
O22 Mn1 O4 V7 147(9) . . . .
O3 Mn1 O4 V7 88.2(3) . . . .
O28 Mn1 O4 V7 1.3(3) . . . .
O8 Mn1 O4 V7 -89.8(3) . . . .
O11 Mn1 O4 V7 -176.9(3) . . . .
V13 Mn1 O4 V7 94.0(3) . . . .
V3 Mn1 O4 V7 176.89(12) . . . .
V4 Mn1 O4 V7 177.6(4) . . . .
V11 Mn1 O4 V7 92.3(3) . . . .
V1 Mn1 O4 V7 -89.7(3) . . . .
O22 Mn1 O4 V1 -124(9) . . . .
O3 Mn1 O4 V1 177.9(4) . . . .
O28 Mn1 O4 V1 91.0(3) . . . .
O8 Mn1 O4 V1 -0.1(4) . . . .
O11 Mn1 O4 V1 -87.2(3) . . . .
V13 Mn1 O4 V1 -176.28(13) . . . .
V3 Mn1 O4 V1 -93.4(3) . . . .
V4 Mn1 O4 V1 -92.7(3) . . . .
V11 Mn1 O4 V1 -178.0(5) . . . .
V7 Mn1 O4 V1 89.7(3) . . . .
O22 Mn1 O4 V4 -31(10) . . . .
O3 Mn1 O4 V4 -89.4(3) . . . .
O28 Mn1 O4 V4 -176.3(3) . . . .
O8 Mn1 O4 V4 92.6(3) . . . .
O11 Mn1 O4 V4 5.5(3) . . . .
V13 Mn1 O4 V4 -83.6(3) . . . .
V3 Mn1 O4 V4 -0.7(4) . . . .
V11 Mn1 O4 V4 -85.3(3) . . . .
V1 Mn1 O4 V4 92.7(3) . . . .
V7 Mn1 O4 V4 -177.6(4) . . . .
O22 Mn1 O4 V11 54(10) . . . .
O3 Mn1 O4 V11 -4.1(4) . . . .
O28 Mn1 O4 V11 -91.0(3) . . . .
O8 Mn1 O4 V11 177.9(4) . . . .
O11 Mn1 O4 V11 90.8(3) . . . .
V13 Mn1 O4 V11 1.7(5) . . . .
V3 Mn1 O4 V11 84.6(3) . . . .
V4 Mn1 O4 V11 85.3(3) . . . .
V1 Mn1 O4 V11 178.0(5) . . . .
V7 Mn1 O4 V11 -92.3(3) . . . .
O22 Mn1 O4 V6 23(23) . . . .
O3 Mn1 O4 V6 -36(16) . . . .
O28 Mn1 O4 V6 -122(16) . . . .
O8 Mn1 O4 V6 146(16) . . . .
O11 Mn1 O4 V6 59(16) . . . .
V13 Mn1 O4 V6 -30(16) . . . .
V3 Mn1 O4 V6 53(16) . . . .
V4 Mn1 O4 V6 54(16) . . . .
V11 Mn1 O4 V6 -31(16) . . . .
V1 Mn1 O4 V6 147(16) . . . .
V7 Mn1 O4 V6 -124(16) . . . .
O15 V7 O4 Mn1 4(4) . . . .
O37 V7 O4 Mn1 179.6(4) . . . .
O13 V7 O4 Mn1 -83.9(4) . . . .
O9 V7 O4 Mn1 81.4(4) . . . .
O28 V7 O4 Mn1 -1.2(3) . . . .
K1 V7 O4 Mn1 1.6(5) . . . .
O15 V7 O4 V1 -92(3) . . . .
O37 V7 O4 V1 84.2(4) . . . .
O13 V7 O4 V1 -179.2(3) . . . .
O9 V7 O4 V1 -14.0(3) . . . .
O28 V7 O4 V1 -96.5(3) . . . .
Mn1 V7 O4 V1 -95.3(3) . . . .
K1 V7 O4 V1 -93.8(3) . . . .
O15 V7 O4 V4 171(3) . . . .
O37 V7 O4 V4 -14(2) . . . .
O13 V7 O4 V4 83(2) . . . .
O9 V7 O4 V4 -112(2) . . . .
O28 V7 O4 V4 166(2) . . . .
Mn1 V7 O4 V4 167(2) . . . .
K1 V7 O4 V4 168.5(19) . . . .
O15 V7 O4 V11 98(3) . . . .
O37 V7 O4 V11 -86.2(4) . . . .
O13 V7 O4 V11 10.4(3) . . . .
O9 V7 O4 V11 175.6(3) . . . .
O28 V7 O4 V11 93.1(3) . . . .
Mn1 V7 O4 V11 94.2(4) . . . .
K1 V7 O4 V11 95.8(3) . . . .
O15 V7 O4 V6 -178(3) . . . .
O37 V7 O4 V6 -1.9(3) . . . .
O13 V7 O4 V6 94.7(3) . . . .
O9 V7 O4 V6 -100.1(3) . . . .
O28 V7 O4 V6 177.4(3) . . . .
Mn1 V7 O4 V6 178.5(4) . . . .
K1 V7 O4 V6 -179.90(15) . . . .
O10 V1 O4 Mn1 5(4) . . . .
O19 V1 O4 Mn1 -179.7(5) . . . .
O9 V1 O4 Mn1 -81.7(4) . . . .
O20 V1 O4 Mn1 84.3(4) . . . .
O8 V1 O4 Mn1 0.1(3) . . . .
O10 V1 O4 V7 101(4) . . . .
O19 V1 O4 V7 -83.8(4) . . . .
O9 V1 O4 V7 14.2(3) . . . .
O20 V1 O4 V7 -179.7(3) . . . .
O8 V1 O4 V7 96.0(3) . . . .
Mn1 V1 O4 V7 96.0(4) . . . .
O10 V1 O4 V4 -90(4) . . . .
O19 V1 O4 V4 85.7(4) . . . .
O9 V1 O4 V4 -176.3(3) . . . .
O20 V1 O4 V4 -10.2(3) . . . .
O8 V1 O4 V4 -94.5(3) . . . .
Mn1 V1 O4 V4 -94.6(4) . . . .
O10 V1 O4 V11 -163(3) . . . .
O19 V1 O4 V11 12(3) . . . .
O9 V1 O4 V11 110(3) . . . .
O20 V1 O4 V11 -84(3) . . . .
O8 V1 O4 V11 -168(3) . . . .
Mn1 V1 O4 V11 -168(3) . . . .
O10 V1 O4 V6 -174(4) . . . .
O19 V1 O4 V6 1.3(4) . . . .
O9 V1 O4 V6 99.2(3) . . . .
O20 V1 O4 V6 -94.7(3) . . . .
O8 V1 O4 V6 -179.0(4) . . . .
Mn1 V1 O4 V6 -179.0(5) . . . .
O17 V4 O4 Mn1 -41(6) . . . .
O35 V4 O4 Mn1 -176.9(4) . . . .
O29 V4 O4 Mn1 87.5(4) . . . .
O20 V4 O4 Mn1 -85.6(4) . . . .
O11 V4 O4 Mn1 -5.3(3) . . . .
V11 V4 O4 Mn1 93.6(4) . . . .
O17 V4 O4 V7 152(5) . . . .
O35 V4 O4 V7 16(2) . . . .
O29 V4 O4 V7 -79(2) . . . .
O20 V4 O4 V7 107(2) . . . .
O11 V4 O4 V7 -172(2) . . . .
Mn1 V4 O4 V7 -167(2) . . . .
V11 V4 O4 V7 -73(2) . . . .
O17 V4 O4 V1 55(6) . . . .
O35 V4 O4 V1 -81.4(3) . . . .
O29 V4 O4 V1 -176.9(4) . . . .
O20 V4 O4 V1 10.0(3) . . . .
O11 V4 O4 V1 90.3(3) . . . .
Mn1 V4 O4 V1 95.6(3) . . . .
V11 V4 O4 V1 -170.8(4) . . . .
O17 V4 O4 V11 -134(6) . . . .
O35 V4 O4 V11 89.4(3) . . . .
O29 V4 O4 V11 -6.2(3) . . . .
O20 V4 O4 V11 -179.2(3) . . . .
O11 V4 O4 V11 -99.0(3) . . . .
Mn1 V4 O4 V11 -93.6(3) . . . .
O17 V4 O4 V6 141(6) . . . .
O35 V4 O4 V6 4.5(3) . . . .
O29 V4 O4 V6 -91.1(3) . . . .
O20 V4 O4 V6 95.9(3) . . . .
O11 V4 O4 V6 176.1(3) . . . .
Mn1 V4 O4 V6 -178.6(4) . . . .
V11 V4 O4 V6 -84.9(2) . . . .
O6 V11 O4 Mn1 35(6) . . . .
O25 V11 O4 Mn1 177.5(4) . . . .
O29 V11 O4 Mn1 -87.8(4) . . . .
O13 V11 O4 Mn1 86.1(4) . . . .
O3 V11 O4 Mn1 4.0(3) . . . .
V4 V11 O4 Mn1 -94.0(4) . . . .
O6 V11 O4 V7 -61(6) . . . .
O25 V11 O4 V7 81.4(4) . . . .
O29 V11 O4 V7 176.0(4) . . . .
O13 V11 O4 V7 -10.0(3) . . . .
O3 V11 O4 V7 -92.2(3) . . . .
Mn1 V11 O4 V7 -96.2(4) . . . .
V4 V11 O4 V7 169.8(4) . . . .
O6 V11 O4 V1 -157(5) . . . .
O25 V11 O4 V1 -15(3) . . . .
O29 V11 O4 V1 80(3) . . . .
O13 V11 O4 V1 -106(3) . . . .
O3 V11 O4 V1 172(3) . . . .
Mn1 V11 O4 V1 168(3) . . . .
V4 V11 O4 V1 74(3) . . . .
O6 V11 O4 V4 129(6) . . . .
O25 V11 O4 V4 -88.5(4) . . . .
O29 V11 O4 V4 6.2(3) . . . .
O13 V11 O4 V4 -179.9(3) . . . .
O3 V11 O4 V4 98.0(3) . . . .
Mn1 V11 O4 V4 94.0(4) . . . .
O6 V11 O4 V6 -146(6) . . . .
O25 V11 O4 V6 -3.4(3) . . . .
O29 V11 O4 V6 91.2(4) . . . .
O13 V11 O4 V6 -94.8(3) . . . .
O3 V11 O4 V6 -176.9(4) . . . .
Mn1 V11 O4 V6 179.1(5) . . . .
V4 V11 O4 V6 85.1(3) . . . .
O34 V6 O4 Mn1 -175(14) . . . .
O25 V6 O4 Mn1 35(16) . . . .
O35 V6 O4 Mn1 -58(16) . . . .
O37 V6 O4 Mn1 126(16) . . . .
O19 V6 O4 Mn1 -148(16) . . . .
O34 V6 O4 V7 61(14) . . . .
O25 V6 O4 V7 -89.0(4) . . . .
O35 V6 O4 V7 177.7(4) . . . .
O37 V6 O4 V7 1.7(3) . . . .
O19 V6 O4 V7 88.3(4) . . . .
O34 V6 O4 V1 -29(14) . . . .
O25 V6 O4 V1 -178.5(4) . . . .
O35 V6 O4 V1 88.2(3) . . . .
O37 V6 O4 V1 -87.8(3) . . . .
O19 V6 O4 V1 -1.1(3) . . . .
O34 V6 O4 V4 -121(14) . . . .
O25 V6 O4 V4 88.9(4) . . . .
O35 V6 O4 V4 -4.5(3) . . . .
O37 V6 O4 V4 179.6(3) . . . .
O19 V6 O4 V4 -93.8(4) . . . .
O34 V6 O4 V11 153(14) . . . .
O25 V6 O4 V11 3.4(3) . . . .
O35 V6 O4 V11 -89.9(3) . . . .
O37 V6 O4 V11 94.1(3) . . . .
O19 V6 O4 V11 -179.3(4) . . . .
O4 Mn1 O8 V1 0.1(4) . . . .
O22 Mn1 O8 V1 178.1(4) . . . .
O3 Mn1 O8 V1 -84(11) . . . .
O28 Mn1 O8 V1 -91.7(4) . . . .
O11 Mn1 O8 V1 89.1(4) . . . .
V13 Mn1 O8 V1 175.48(16) . . . .
V3 Mn1 O8 V1 129.7(3) . . . .
V4 Mn1 O8 V1 48.7(3) . . . .
V11 Mn1 O8 V1 2.5(6) . . . .
V7 Mn1 O8 V1 -47.2(3) . . . .
O4 Mn1 O8 V5 -178.0(4) . . . .
O22 Mn1 O8 V5 0.0(4) . . . .
O3 Mn1 O8 V5 98(11) . . . .
O28 Mn1 O8 V5 90.3(4) . . . .
O11 Mn1 O8 V5 -89.0(4) . . . .
V13 Mn1 O8 V5 -2.6(6) . . . .
V3 Mn1 O8 V5 -48.4(3) . . . .
V4 Mn1 O8 V5 -129.4(3) . . . .
V11 Mn1 O8 V5 -175.61(15) . . . .
V1 Mn1 O8 V5 -178.1(5) . . . .
V7 Mn1 O8 V5 134.7(3) . . . .
O4 Mn1 O8 V12 91.2(4) . . . .
O22 Mn1 O8 V12 -90.8(4) . . . .
O3 Mn1 O8 V12 7(11) . . . .
O28 Mn1 O8 V12 -0.6(4) . . . .
O11 Mn1 O8 V12 -179.8(4) . . . .
V13 Mn1 O8 V12 -93.4(4) . . . .
V3 Mn1 O8 V12 -139.2(3) . . . .
V4 Mn1 O8 V12 139.8(3) . . . .
V11 Mn1 O8 V12 93.6(4) . . . .
V1 Mn1 O8 V12 91.1(4) . . . .
V7 Mn1 O8 V12 43.9(3) . . . .
O4 Mn1 O8 V2 -89.1(4) . . . .
O22 Mn1 O8 V2 89.0(4) . . . .
O3 Mn1 O8 V2 -173(10) . . . .
O28 Mn1 O8 V2 179.2(3) . . . .
O11 Mn1 O8 V2 0.0(3) . . . .
V13 Mn1 O8 V2 86.3(4) . . . .
V3 Mn1 O8 V2 40.5(3) . . . .
V4 Mn1 O8 V2 -40.5(3) . . . .
V11 Mn1 O8 V2 -86.7(4) . . . .
V1 Mn1 O8 V2 -89.2(4) . . . .
V7 Mn1 O8 V2 -136.4(2) . . . .
O10 V1 O8 Mn1 -179.5(4) . . . .
O19 V1 O8 Mn1 0.5(12) . . . .
O9 V1 O8 Mn1 80.8(4) . . . .
O20 V1 O8 Mn1 -79.6(4) . . . .
O4 V1 O8 Mn1 -0.1(3) . . . .
O10 V1 O8 V5 -5.8(16) . . . .
O19 V1 O8 V5 174.2(12) . . . .
O9 V1 O8 V5 -105.5(15) . . . .
O20 V1 O8 V5 94.1(15) . . . .
O4 V1 O8 V5 173.6(16) . . . .
Mn1 V1 O8 V5 173.7(18) . . . .
O10 V1 O8 V12 79.4(4) . . . .
O19 V1 O8 V12 -100.5(11) . . . .
O9 V1 O8 V12 -20.2(3) . . . .
O20 V1 O8 V12 179.4(3) . . . .
O4 V1 O8 V12 -101.1(3) . . . .
Mn1 V1 O8 V12 -101.0(4) . . . .
O10 V1 O8 V2 -80.7(4) . . . .
O19 V1 O8 V2 99.3(11) . . . .
O9 V1 O8 V2 179.6(3) . . . .
O20 V1 O8 V2 19.2(3) . . . .
O4 V1 O8 V2 98.8(3) . . . .
Mn1 V1 O8 V2 98.8(4) . . . .
O18 V5 O8 Mn1 -178.4(4) . . . .
O32 V5 O8 Mn1 -5.6(12) . . . .
O31 V5 O8 Mn1 79.8(4) . . . .
O14 V5 O8 Mn1 -80.4(4) . . . .
O22 V5 O8 Mn1 0.0(3) . . . .
O18 V5 O8 V1 7.9(16) . . . .
O32 V5 O8 V1 -179.3(12) . . . .
O31 V5 O8 V1 -93.9(15) . . . .
O14 V5 O8 V1 105.9(15) . . . .
O22 V5 O8 V1 -173.7(16) . . . .
Mn1 V5 O8 V1 -173.7(18) . . . .
O18 V5 O8 V12 -77.4(4) . . . .
O32 V5 O8 V12 95.4(10) . . . .
O31 V5 O8 V12 -179.2(3) . . . .
O14 V5 O8 V12 20.6(3) . . . .
O22 V5 O8 V12 100.9(3) . . . .
Mn1 V5 O8 V12 101.0(4) . . . .
O18 V5 O8 V2 82.9(4) . . . .
O32 V5 O8 V2 -104.4(10) . . . .
O31 V5 O8 V2 -18.9(3) . . . .
O14 V5 O8 V2 -179.2(3) . . . .
O22 V5 O8 V2 -98.8(3) . . . .
Mn1 V5 O8 V2 -98.8(4) . . . .
O26 V12 O8 Mn1 179.8(4) . . . .
O27 V12 O8 Mn1 0.8(14) . . . .
O9 V12 O8 Mn1 -78.3(4) . . . .
O14 V12 O8 Mn1 78.1(4) . . . .
O28 V12 O8 Mn1 0.5(3) . . . .
K1 V12 O8 Mn1 -2.3(5) . . . .
O26 V12 O8 V1 -81.4(4) . . . .
O27 V12 O8 V1 99.7(12) . . . .
O9 V12 O8 V1 20.6(3) . . . .
O14 V12 O8 V1 176.9(4) . . . .
O28 V12 O8 V1 99.3(3) . . . .
K1 V12 O8 V1 96.6(3) . . . .
O26 V12 O8 V5 81.1(4) . . . .
O27 V12 O8 V5 -97.9(12) . . . .
O9 V12 O8 V5 -177.0(4) . . . .
O14 V12 O8 V5 -20.6(3) . . . .
O28 V12 O8 V5 -98.2(3) . . . .
K1 V12 O8 V5 -101.0(3) . . . .
O26 V12 O8 V2 0.6(12) . . . .
O27 V12 O8 V2 -178.4(11) . . . .
O9 V12 O8 V2 102.6(12) . . . .
O14 V12 O8 V2 -101.1(12) . . . .
O28 V12 O8 V2 -178.7(12) . . . .
K1 V12 O8 V2 178.6(9) . . . .
O7 V2 O8 Mn1 0.8(14) . . . .
O2 V2 O8 Mn1 178.4(4) . . . .
O31 V2 O8 Mn1 -78.9(4) . . . .
O20 V2 O8 Mn1 78.5(4) . . . .
O11 V2 O8 Mn1 0.0(3) . . . .
V3 V2 O8 Mn1 -40.0(3) . . . .
Na1 V2 O8 Mn1 -112.4(3) . . . .
O7 V2 O8 V1 -97.7(13) . . . .
O2 V2 O8 V1 79.9(4) . . . .
O31 V2 O8 V1 -177.4(4) . . . .
O20 V2 O8 V1 -20.0(3) . . . .
O11 V2 O8 V1 -98.5(3) . . . .
V3 V2 O8 V1 -138.5(2) . . . .
Na1 V2 O8 V1 149.1(3) . . . .
O7 V2 O8 V5 99.3(13) . . . .
O2 V2 O8 V5 -83.1(4) . . . .
O31 V2 O8 V5 19.6(3) . . . .
O20 V2 O8 V5 177.0(4) . . . .
O11 V2 O8 V5 98.5(3) . . . .
V3 V2 O8 V5 58.4(2) . . . .
Na1 V2 O8 V5 -13.9(3) . . . .
O7 V2 O8 V12 180.0(12) . . . .
O2 V2 O8 V12 -2.4(12) . . . .
O31 V2 O8 V12 100.3(12) . . . .
O20 V2 O8 V12 -102.3(12) . . . .
O11 V2 O8 V12 179.2(12) . . . .
V3 V2 O8 V12 139.2(12) . . . .
Na1 V2 O8 V12 66.8(12) . . . .
O10 V1 O9 V12 -71.1(5) . . . .
O19 V1 O9 V12 -176.3(4) . . . .
O20 V1 O9 V12 71.9(8) . . . .
O8 V1 O9 V12 25.8(4) . . . .
O4 V1 O9 V12 102.5(4) . . . .
Mn1 V1 O9 V12 64.7(3) . . . .
O10 V1 O9 V7 168.7(4) . . . .
O19 V1 O9 V7 63.5(5) . . . .
O20 V1 O9 V7 -48.3(9) . . . .
O8 V1 O9 V7 -94.3(4) . . . .
O4 V1 O9 V7 -17.6(4) . . . .
Mn1 V1 O9 V7 -55.4(3) . . . .
O26 V12 O9 V1 64.5(5) . . . .
O27 V12 O9 V1 174.3(4) . . . .
O14 V12 O9 V1 -62.8(7) . . . .
O8 V12 O9 V1 -24.0(4) . . . .
O28 V12 O9 V1 -97.3(4) . . . .
K1 V12 O9 V1 -159.6(3) . . . .
O26 V12 O9 V7 -175.2(5) . . . .
O27 V12 O9 V7 -65.4(5) . . . .
O14 V12 O9 V7 57.5(7) . . . .
O8 V12 O9 V7 96.3(4) . . . .
O28 V12 O9 V7 23.0(4) . . . .
K1 V12 O9 V7 -39.3(4) . . . .
O15 V7 O9 V1 -168.5(4) . . . .
O37 V7 O9 V1 -63.5(5) . . . .
O13 V7 O9 V1 49.1(9) . . . .
O28 V7 O9 V1 94.0(4) . . . .
O4 V7 O9 V1 17.7(4) . . . .
Mn1 V7 O9 V1 55.4(3) . . . .
K1 V7 O9 V1 159.5(3) . . . .
O15 V7 O9 V12 72.4(5) . . . .
O37 V7 O9 V12 177.4(5) . . . .
O13 V7 O9 V12 -70.0(9) . . . .
O28 V7 O9 V12 -25.1(4) . . . .
O4 V7 O9 V12 -101.4(4) . . . .
Mn1 V7 O9 V12 -63.7(4) . . . .
K1 V7 O9 V12 40.4(4) . . . .
O4 Mn1 O11 V3 -172.7(4) . . . .
O22 Mn1 O11 V3 5.9(4) . . . .
O3 Mn1 O11 V3 -83.8(4) . . . .
O28 Mn1 O11 V3 73(11) . . . .
O8 Mn1 O11 V3 96.4(4) . . . .
V13 Mn1 O11 V3 -43.8(3) . . . .
V4 Mn1 O11 V3 -166.5(5) . . . .
V11 Mn1 O11 V3 -124.0(3) . . . .
V1 Mn1 O11 V3 139.6(3) . . . .
V7 Mn1 O11 V3 -175.98(13) . . . .
O4 Mn1 O11 V4 -6.3(4) . . . .
O22 Mn1 O11 V4 172.3(4) . . . .
O3 Mn1 O11 V4 82.6(4) . . . .
O28 Mn1 O11 V4 -121(11) . . . .
O8 Mn1 O11 V4 -97.1(4) . . . .
V13 Mn1 O11 V4 122.6(3) . . . .
V3 Mn1 O11 V4 166.5(5) . . . .
V11 Mn1 O11 V4 42.5(3) . . . .
V1 Mn1 O11 V4 -53.9(3) . . . .
V7 Mn1 O11 V4 -9.5(5) . . . .
O4 Mn1 O11 V2 90.9(4) . . . .
O22 Mn1 O11 V2 -90.5(4) . . . .
O3 Mn1 O11 V2 179.8(4) . . . .
O28 Mn1 O11 V2 -24(12) . . . .
O8 Mn1 O11 V2 0.0(4) . . . .
V13 Mn1 O11 V2 -140.2(3) . . . .
V3 Mn1 O11 V2 -96.4(4) . . . .
V4 Mn1 O11 V2 97.2(5) . . . .
V11 Mn1 O11 V2 139.6(3) . . . .
V1 Mn1 O11 V2 43.2(3) . . . .
V7 Mn1 O11 V2 87.6(4) . . . .
O16 V3 O11 Mn1 176.9(4) . . . .
O33 V3 O11 Mn1 -19.0(10) . . . .
O30 V3 O11 Mn1 74.8(4) . . . .
O31 V3 O11 Mn1 -83.6(4) . . . .
O22 V3 O11 Mn1 -5.0(3) . . . .
V13 V3 O11 Mn1 42.4(3) . . . .
V2 V3 O11 Mn1 -105.6(4) . . . .
O16 V3 O11 V4 28.4(11) . . . .
O33 V3 O11 V4 -167.5(8) . . . .
O30 V3 O11 V4 -73.7(10) . . . .
O31 V3 O11 V4 127.8(11) . . . .
O22 V3 O11 V4 -153.5(11) . . . .
Mn1 V3 O11 V4 -148.5(12) . . . .
V13 V3 O11 V4 -106.1(10) . . . .
V2 V3 O11 V4 105.9(11) . . . .
O16 V3 O11 V2 -77.5(4) . . . .
O33 V3 O11 V2 86.6(9) . . . .
O30 V3 O11 V2 -179.6(4) . . . .
O31 V3 O11 V2 22.0(3) . . . .
O22 V3 O11 V2 100.7(3) . . . .
Mn1 V3 O11 V2 105.6(4) . . . .
V13 V3 O11 V2 148.0(3) . . . .
O17 V4 O11 Mn1 -177.1(4) . . . .
O35 V4 O11 Mn1 23.9(10) . . . .
O29 V4 O11 Mn1 -73.4(4) . . . .
O20 V4 O11 Mn1 84.0(4) . . . .
O4 V4 O11 Mn1 5.2(3) . . . .
V11 V4 O11 Mn1 -41.6(3) . . . .
O17 V4 O11 V3 -28.6(11) . . . .
O35 V4 O11 V3 172.4(8) . . . .
O29 V4 O11 V3 75.1(10) . . . .
O20 V4 O11 V3 -127.5(11) . . . .
O4 V4 O11 V3 153.7(11) . . . .
Mn1 V4 O11 V3 148.5(13) . . . .
V11 V4 O11 V3 106.9(10) . . . .
O17 V4 O11 V2 77.1(4) . . . .
O35 V4 O11 V2 -81.9(9) . . . .
O29 V4 O11 V2 -179.2(4) . . . .
O20 V4 O11 V2 -21.8(3) . . . .
O4 V4 O11 V2 -100.6(3) . . . .
Mn1 V4 O11 V2 -105.8(4) . . . .
V11 V4 O11 V2 -147.4(3) . . . .
O7 V2 O11 Mn1 -179.8(4) . . . .
O2 V2 O11 Mn1 -4.7(13) . . . .
O31 V2 O11 Mn1 79.0(4) . . . .
O20 V2 O11 Mn1 -79.7(4) . . . .
O8 V2 O11 Mn1 0.0(3) . . . .
V3 V2 O11 Mn1 102.3(4) . . . .
Na1 V2 O11 Mn1 102.0(4) . . . .
O7 V2 O11 V3 77.9(4) . . . .
O2 V2 O11 V3 -107.0(11) . . . .
O31 V2 O11 V3 -23.3(3) . . . .
O20 V2 O11 V3 178.0(4) . . . .
O8 V2 O11 V3 -102.3(4) . . . .
Na1 V2 O11 V3 -0.3(4) . . . .
O7 V2 O11 V4 -77.0(4) . . . .
O2 V2 O11 V4 98.1(11) . . . .
O31 V2 O11 V4 -178.2(4) . . . .
O20 V2 O11 V4 23.1(4) . . . .
O8 V2 O11 V4 102.8(4) . . . .
V3 V2 O11 V4 -154.9(5) . . . .
Na1 V2 O11 V4 -155.2(3) . . . .
O38 V8 O12 K1 178.4(4) . . . .
O14 V8 O12 K1 80.2(5) . . . .
O23 V8 O12 K1 -85.1(5) . . . .
O28 V8 O12 K1 -3.5(5) . . . .
O22 V8 O12 K1 -5(4) . . . .
Mn1 V8 O12 K1 -2.7(7) . . . .
O27 K1 O12 V8 -58.0(5) . . . .
O27 K1 O12 V8 122.0(5) 2_586 . . .
O15 K1 O12 V8 -175.5(6) 2_586 . . .
O15 K1 O12 V8 4.5(6) . . . .
O24 K1 O12 V8 -117.9(5) 2_586 . . .
O24 K1 O12 V8 62.1(5) . . . .
O12 K1 O12 V8 -157(100) 2_586 . . .
V7 K1 O12 V8 3.3(5) . . . .
V7 K1 O12 V8 -176.7(5) 2_586 . . .
V8 K1 O12 V8 180.000(1) 2_586 . . .
O15 V7 O13 V10 -71.3(5) . . . .
O37 V7 O13 V10 -176.1(5) . . . .
O9 V7 O13 V10 70.9(9) . . . .
O28 V7 O13 V10 26.1(4) . . . .
O4 V7 O13 V10 102.4(4) . . . .
Mn1 V7 O13 V10 64.7(3) . . . .
K1 V7 O13 V10 -38.6(4) . . . .
O15 V7 O13 V11 173.5(4) . . . .
O37 V7 O13 V11 68.8(5) . . . .
O9 V7 O13 V11 -44.2(9) . . . .
O28 V7 O13 V11 -89.1(4) . . . .
O4 V7 O13 V11 -12.8(4) . . . .
Mn1 V7 O13 V11 -50.5(3) . . . .
K1 V7 O13 V11 -153.8(3) . . . .
O15 V7 O13 Na3 44.0(6) . . . .
O37 V7 O13 Na3 -60.8(6) . . . .
O9 V7 O13 Na3 -173.8(6) . . . .
O28 V7 O13 Na3 141.4(5) . . . .
O4 V7 O13 Na3 -142.4(5) . . . .
Mn1 V7 O13 Na3 180.0(5) . . . .
K1 V7 O13 Na3 76.7(5) . . . .
O24 V10 O13 V7 63.5(5) . . . .
O1 V10 O13 V7 172.1(4) . . . .
O23 V10 O13 V7 -62.0(7) . . . .
O3 V10 O13 V7 -95.8(4) . . . .
O28 V10 O13 V7 -24.4(4) . . . .
K1 V10 O13 V7 36.8(4) . . . .
O24 V10 O13 V11 -176.3(4) . . . .
O1 V10 O13 V11 -67.7(5) . . . .
O23 V10 O13 V11 58.2(7) . . . .
O3 V10 O13 V11 24.4(3) . . . .
O28 V10 O13 V11 95.8(4) . . . .
K1 V10 O13 V11 157.0(3) . . . .
O24 V10 O13 Na3 -63.2(5) . . . .
O1 V10 O13 Na3 45.4(5) . . . .
O23 V10 O13 Na3 171.4(5) . . . .
O3 V10 O13 Na3 137.5(5) . . . .
O28 V10 O13 Na3 -151.1(5) . . . .
K1 V10 O13 Na3 -89.9(4) . . . .
O6 V11 O13 V7 -170.6(5) . . . .
O25 V11 O13 V7 -67.8(4) . . . .
O29 V11 O13 V7 26.6(11) . . . .
O3 V11 O13 V7 89.7(4) . . . .
O4 V11 O13 V7 12.8(4) . . . .
Mn1 V11 O13 V7 51.2(3) . . . .
V4 V11 O13 V7 12.7(5) . . . .
O6 V11 O13 V10 72.2(5) . . . .
O25 V11 O13 V10 175.0(4) . . . .
O29 V11 O13 V10 -90.6(9) . . . .
O3 V11 O13 V10 -27.5(4) . . . .
O4 V11 O13 V10 -104.4(4) . . . .
Mn1 V11 O13 V10 -66.0(3) . . . .
V4 V11 O13 V10 -104.5(4) . . . .
O6 V11 O13 Na3 -35.7(5) . . . .
O25 V11 O13 Na3 67.1(5) . . . .
O29 V11 O13 Na3 161.5(8) . . . .
O3 V11 O13 Na3 -135.4(5) . . . .
O4 V11 O13 Na3 147.7(5) . . . .
Mn1 V11 O13 Na3 -173.8(4) . . . .
V4 V11 O13 Na3 147.6(3) . . . .
O12 V8 O14 V5 170.2(4) . . . .
O38 V8 O14 V5 65.0(5) . . . .
O23 V8 O14 V5 -42.7(9) . . . .
O28 V8 O14 V5 -91.5(4) . . . .
O22 V8 O14 V5 -15.6(4) . . . .
Mn1 V8 O14 V5 -53.7(3) . . . .
K1 V8 O14 V5 -155.9(3) . . . .
O12 V8 O14 V12 -73.1(5) . . . .
O38 V8 O14 V12 -178.2(4) . . . .
O23 V8 O14 V12 74.1(9) . . . .
O28 V8 O14 V12 25.2(4) . . . .
O22 V8 O14 V12 101.2(4) . . . .
Mn1 V8 O14 V12 63.1(3) . . . .
K1 V8 O14 V12 -39.2(4) . . . .
O18 V5 O14 V8 -169.7(4) . . . .
O32 V5 O14 V8 -66.2(5) . . . .
O31 V5 O14 V8 46.6(9) . . . .
O8 V5 O14 V8 91.9(4) . . . .
O22 V5 O14 V8 15.7(4) . . . .
Mn1 V5 O14 V8 53.5(3) . . . .
O18 V5 O14 V12 72.9(5) . . . .
O32 V5 O14 V12 176.4(4) . . . .
O31 V5 O14 V12 -70.8(9) . . . .
O8 V5 O14 V12 -25.5(4) . . . .
O22 V5 O14 V12 -101.7(4) . . . .
Mn1 V5 O14 V12 -63.9(3) . . . .
O26 V12 O14 V8 175.5(5) . . . .
O27 V12 O14 V8 66.2(5) . . . .
O9 V12 O14 V8 -57.2(7) . . . .
O8 V12 O14 V8 -95.8(4) . . . .
O28 V12 O14 V8 -22.5(4) . . . .
K1 V12 O14 V8 38.9(4) . . . .
O26 V12 O14 V5 -64.7(5) . . . .
O27 V12 O14 V5 -174.0(4) . . . .
O9 V12 O14 V5 62.6(7) . . . .
O8 V12 O14 V5 24.1(3) . . . .
O28 V12 O14 V5 97.3(4) . . . .
K1 V12 O14 V5 158.7(3) . . . .
O37 V7 O15 K1 -178.3(5) . . . .
O13 V7 O15 K1 83.7(5) . . . .
O9 V7 O15 K1 -78.9(5) . . . .
O28 V7 O15 K1 2.3(5) . . . .
O4 V7 O15 K1 -3(4) . . . .
Mn1 V7 O15 K1 0.7(8) . . . .
O27 K1 O15 V7 57.0(5) . . . .
O27 K1 O15 V7 -123.0(5) 2_586 . . .
O15 K1 O15 V7 154(100) 2_586 . . .
O24 K1 O15 V7 119.6(5) 2_586 . . .
O24 K1 O15 V7 -60.4(5) . . . .
O12 K1 O15 V7 -3.5(6) . . . .
O12 K1 O15 V7 176.5(6) 2_586 . . .
V7 K1 O15 V7 180.000(2) 2_586 . . .
V8 K1 O15 V7 -2.1(5) . . . .
V8 K1 O15 V7 177.9(5) 2_586 . . .
O35 V4 O17 Na2 -89.7(4) . . . 1_565
O29 V4 O17 Na2 7.1(5) . . . 1_565
O20 V4 O17 Na2 178.9(4) . . . 1_565
O11 V4 O17 Na2 99.8(4) . . . 1_565
O4 V4 O17 Na2 135(6) . . . 1_565
Mn1 V4 O17 Na2 97.1(5) . . . 1_565
V11 V4 O17 Na2 3.1(6) . . . 1_565
O10 V1 O19 V6 177.8(5) . . . .
O9 V1 O19 V6 -79.2(5) . . . .
O20 V1 O19 V6 75.4(5) . . . .
O8 V1 O19 V6 -2.2(14) . . . .
O4 V1 O19 V6 -1.6(5) . . . .
Mn1 V1 O19 V6 -1.8(7) . . . .
O34 V6 O19 V1 -179.2(5) . . . .
O25 V6 O19 V1 7.8(13) . . . .
O35 V6 O19 V1 -77.2(6) . . . .
O37 V6 O19 V1 78.9(6) . . . .
O4 V6 O19 V1 1.6(5) . . . .
O7 V2 O20 V1 -174.8(4) . . . .
O2 V2 O20 V1 -65.4(5) . . . .
O31 V2 O20 V1 60.0(7) . . . .
O11 V2 O20 V1 94.9(4) . . . .
O8 V2 O20 V1 22.8(4) . . . .
V3 V2 O20 V1 96.3(4) . . . .
Na1 V2 O20 V1 -92.7(16) . . . .
O7 V2 O20 V4 66.2(5) . . . .
O2 V2 O20 V4 175.6(4) . . . .
O31 V2 O20 V4 -59.0(7) . . . .
O11 V2 O20 V4 -24.1(4) . . . .
O8 V2 O20 V4 -96.2(4) . . . .
V3 V2 O20 V4 -22.7(4) . . . .
Na1 V2 O20 V4 148.3(14) . . . .
O10 V1 O20 V2 71.9(5) . . . .
O19 V1 O20 V2 176.7(4) . . . .
O9 V1 O20 V2 -71.0(8) . . . .
O8 V1 O20 V2 -25.4(4) . . . .
O4 V1 O20 V2 -101.8(4) . . . .
Mn1 V1 O20 V2 -63.9(3) . . . .
O10 V1 O20 V4 -173.7(5) . . . .
O19 V1 O20 V4 -68.9(5) . . . .
O9 V1 O20 V4 43.4(9) . . . .
O8 V1 O20 V4 89.0(4) . . . .
O4 V1 O20 V4 12.6(4) . . . .
Mn1 V1 O20 V4 50.5(3) . . . .
O17 V4 O20 V2 -73.6(5) . . . .
O35 V4 O20 V2 -176.5(4) . . . .
O29 V4 O20 V2 87.8(9) . . . .
O11 V4 O20 V2 26.4(4) . . . .
O4 V4 O20 V2 103.5(4) . . . .
Mn1 V4 O20 V2 65.3(3) . . . .
V11 V4 O20 V2 102.8(3) . . . .
O17 V4 O20 V1 170.4(5) . . . .
O35 V4 O20 V1 67.5(5) . . . .
O29 V4 O20 V1 -28.3(11) . . . .
O11 V4 O20 V1 -89.7(5) . . . .
O4 V4 O20 V1 -12.5(4) . . . .
Mn1 V4 O20 V1 -50.7(3) . . . .
V11 V4 O20 V1 -13.2(5) . . . .
O5 V13 O21 V9 177.3(5) . . . .
O30 V13 O21 V9 74.6(5) . . . .
O3 V13 O21 V9 -21.0(12) . . . .
O23 V13 O21 V9 -80.6(5) . . . .
O22 V13 O21 V9 -4.4(4) . . . .
Mn1 V13 O21 V9 -6.5(6) . . . .
V3 V13 O21 V9 43.2(4) . . . .
O36 V9 O21 V13 -178.3(5) . . . .
O33 V9 O21 V13 -72.8(5) . . . .
O38 V9 O21 V13 82.1(5) . . . .
O32 V9 O21 V13 11.3(12) . . . .
O22 V9 O21 V13 4.4(4) . . . .
O4 Mn1 O22 V5 123(9) . . . .
O3 Mn1 O22 V5 -178.0(3) . . . .
O28 Mn1 O22 V5 -91.1(3) . . . .
O8 Mn1 O22 V5 0.0(4) . . . .
O11 Mn1 O22 V5 87.1(3) . . . .
V13 Mn1 O22 V5 177.7(4) . . . .
V3 Mn1 O22 V5 92.3(3) . . . .
V4 Mn1 O22 V5 93.6(3) . . . .
V11 Mn1 O22 V5 176.28(13) . . . .
V1 Mn1 O22 V5 1.7(5) . . . .
V7 Mn1 O22 V5 -91.1(4) . . . .
O4 Mn1 O22 V3 31(10) . . . .
O3 Mn1 O22 V3 89.7(3) . . . .
O28 Mn1 O22 V3 176.7(3) . . . .
O8 Mn1 O22 V3 -92.3(3) . . . .
O11 Mn1 O22 V3 -5.1(3) . . . .
V13 Mn1 O22 V3 85.5(3) . . . .
V4 Mn1 O22 V3 1.3(4) . . . .
V11 Mn1 O22 V3 84.0(3) . . . .
V1 Mn1 O22 V3 -90.5(3) . . . .
V7 Mn1 O22 V3 176.67(13) . . . .
O4 Mn1 O22 V8 -147(9) . . . .
O3 Mn1 O22 V8 -88.1(3) . . . .
O28 Mn1 O22 V8 -1.1(3) . . . .
O8 Mn1 O22 V8 89.9(3) . . . .
O11 Mn1 O22 V8 177.1(3) . . . .
V13 Mn1 O22 V8 -92.3(3) . . . .
V3 Mn1 O22 V8 -177.8(4) . . . .
V4 Mn1 O22 V8 -176.44(11) . . . .
V11 Mn1 O22 V8 -93.8(3) . . . .
V1 Mn1 O22 V8 91.7(3) . . . .
V7 Mn1 O22 V8 -1.1(5) . . . .
O4 Mn1 O22 V13 -54(10) . . . .
O3 Mn1 O22 V13 4.2(3) . . . .
O28 Mn1 O22 V13 91.2(3) . . . .
O8 Mn1 O22 V13 -177.8(3) . . . .
O11 Mn1 O22 V13 -90.6(3) . . . .
V3 Mn1 O22 V13 -85.5(3) . . . .
V4 Mn1 O22 V13 -84.1(3) . . . .
V11 Mn1 O22 V13 -1.5(4) . . . .
V1 Mn1 O22 V13 -176.00(14) . . . .
V7 Mn1 O22 V13 91.2(3) . . . .
O4 Mn1 O22 V9 -52(18) . . . .
O3 Mn1 O22 V9 7(12) . . . .
O28 Mn1 O22 V9 94(12) . . . .
O8 Mn1 O22 V9 -175(100) . . . .
O11 Mn1 O22 V9 -88(12) . . . .
V13 Mn1 O22 V9 3(12) . . . .
V3 Mn1 O22 V9 -83(12) . . . .
V4 Mn1 O22 V9 -82(12) . . . .
V11 Mn1 O22 V9 1(12) . . . .
V1 Mn1 O22 V9 -173(12) . . . .
V7 Mn1 O22 V9 94(12) . . . .
O18 V5 O22 Mn1 16(4) . . . .
O32 V5 O22 Mn1 177.9(4) . . . .
O31 V5 O22 Mn1 -83.2(4) . . . .
O14 V5 O22 Mn1 82.6(4) . . . .
O8 V5 O22 Mn1 0.0(3) . . . .
O18 V5 O22 V3 111(4) . . . .
O32 V5 O22 V3 -87.9(4) . . . .
O31 V5 O22 V3 11.0(3) . . . .
O14 V5 O22 V3 176.8(4) . . . .
O8 V5 O22 V3 94.2(3) . . . .
Mn1 V5 O22 V3 94.2(4) . . . .
O18 V5 O22 V8 -78(4) . . . .
O32 V5 O22 V8 83.0(4) . . . .
O31 V5 O22 V8 -178.1(4) . . . .
O14 V5 O22 V8 -12.3(3) . . . .
O8 V5 O22 V8 -94.9(3) . . . .
Mn1 V5 O22 V8 -94.9(3) . . . .
O18 V5 O22 V13 -178(3) . . . .
O32 V5 O22 V13 -17(3) . . . .
O31 V5 O22 V13 82(3) . . . .
O14 V5 O22 V13 -112(3) . . . .
O8 V5 O22 V13 165(3) . . . .
Mn1 V5 O22 V13 165(3) . . . .
O18 V5 O22 V9 -164(4) . . . .
O32 V5 O22 V9 -2.3(4) . . . .
O31 V5 O22 V9 96.6(3) . . . .
O14 V5 O22 V9 -97.6(3) . . . .
O8 V5 O22 V9 179.9(3) . . . .
Mn1 V5 O22 V9 179.8(5) . . . .
O16 V3 O22 Mn1 45(8) . . . .
O33 V3 O22 Mn1 178.7(4) . . . .
O30 V3 O22 Mn1 -86.2(4) . . . .
O31 V3 O22 Mn1 85.7(4) . . . .
O11 V3 O22 Mn1 5.0(3) . . . .
V13 V3 O22 Mn1 -91.9(3) . . . .
V2 V3 O22 Mn1 50.1(3) . . . .
O16 V3 O22 V5 -51(8) . . . .
O33 V3 O22 V5 82.3(3) . . . .
O30 V3 O22 V5 177.4(4) . . . .
O31 V3 O22 V5 -10.7(3) . . . .
O11 V3 O22 V5 -91.4(3) . . . .
Mn1 V3 O22 V5 -96.5(4) . . . .
V13 V3 O22 V5 171.6(4) . . . .
V2 V3 O22 V5 -46.4(2) . . . .
O16 V3 O22 V8 -149(7) . . . .
O33 V3 O22 V8 -15(2) . . . .
O30 V3 O22 V8 80(2) . . . .
O31 V3 O22 V8 -108(2) . . . .
O11 V3 O22 V8 171(2) . . . .
Mn1 V3 O22 V8 166(3) . . . .
V13 V3 O22 V8 74(2) . . . .
V2 V3 O22 V8 -144(2) . . . .
O16 V3 O22 V13 137(8) . . . .
O33 V3 O22 V13 -89.3(3) . . . .
O30 V3 O22 V13 5.8(3) . . . .
O31 V3 O22 V13 177.6(3) . . . .
O11 V3 O22 V13 96.9(3) . . . .
Mn1 V3 O22 V13 91.9(3) . . . .
V2 V3 O22 V13 142.0(2) . . . .
O16 V3 O22 V9 -137(8) . . . .
O33 V3 O22 V9 -3.4(3) . . . .
O30 V3 O22 V9 91.7(3) . . . .
O31 V3 O22 V9 -96.5(3) . . . .
O11 V3 O22 V9 -177.2(3) . . . .
Mn1 V3 O22 V9 177.8(4) . . . .
V13 V3 O22 V9 85.9(3) . . . .
V2 V3 O22 V9 -132.1(2) . . . .
O12 V8 O22 Mn1 3(4) . . . .
O38 V8 O22 Mn1 179.2(4) . . . .
O14 V8 O22 Mn1 -83.9(4) . . . .
O23 V8 O22 Mn1 83.8(4) . . . .
O28 V8 O22 Mn1 1.0(3) . . . .
K1 V8 O22 Mn1 -1.8(5) . . . .
O12 V8 O22 V5 99(4) . . . .
O38 V8 O22 V5 -84.5(3) . . . .
O14 V8 O22 V5 12.4(3) . . . .
O23 V8 O22 V5 -179.9(3) . . . .
O28 V8 O22 V5 97.3(3) . . . .
Mn1 V8 O22 V5 96.3(4) . . . .
K1 V8 O22 V5 94.5(3) . . . .
O12 V8 O22 V3 -163(3) . . . .
O38 V8 O22 V3 13(2) . . . .
O14 V8 O22 V3 110(2) . . . .
O23 V8 O22 V3 -82(2) . . . .
O28 V8 O22 V3 -165(2) . . . .
Mn1 V8 O22 V3 -166(3) . . . .
K1 V8 O22 V3 -168(2) . . . .
O12 V8 O22 V13 -90(4) . . . .
O38 V8 O22 V13 86.8(3) . . . .
O14 V8 O22 V13 -176.3(3) . . . .
O23 V8 O22 V13 -8.6(3) . . . .
O28 V8 O22 V13 -91.4(3) . . . .
Mn1 V8 O22 V13 -92.4(3) . . . .
K1 V8 O22 V13 -94.2(3) . . . .
O12 V8 O22 V9 -175(4) . . . .
O38 V8 O22 V9 1.4(3) . . . .
O14 V8 O22 V9 98.3(3) . . . .
O23 V8 O22 V9 -94.0(3) . . . .
O28 V8 O22 V9 -176.8(3) . . . .
Mn1 V8 O22 V9 -177.8(4) . . . .
K1 V8 O22 V9 -179.62(13) . . . .
O5 V13 O22 Mn1 -26(7) . . . .
O30 V13 O22 Mn1 87.9(4) . . . .
O21 V13 O22 Mn1 -176.9(4) . . . .
O3 V13 O22 Mn1 -4.1(3) . . . .
O23 V13 O22 Mn1 -86.7(3) . . . .
V3 V13 O22 Mn1 93.8(3) . . . .
O5 V13 O22 V5 168(6) . . . .
O30 V13 O22 V5 -77(3) . . . .
O21 V13 O22 V5 18(3) . . . .
O3 V13 O22 V5 -169(3) . . . .
O23 V13 O22 V5 108(3) . . . .
Mn1 V13 O22 V5 -165(3) . . . .
V3 V13 O22 V5 -71(3) . . . .
O5 V13 O22 V3 -120(7) . . . .
O30 V13 O22 V3 -5.9(3) . . . .
O21 V13 O22 V3 89.3(3) . . . .
O3 V13 O22 V3 -97.9(3) . . . .
O23 V13 O22 V3 179.5(3) . . . .
Mn1 V13 O22 V3 -93.8(3) . . . .
O5 V13 O22 V8 69(7) . . . .
O30 V13 O22 V8 -177.0(4) . . . .
O21 V13 O22 V8 -81.9(3) . . . .
O3 V13 O22 V8 90.9(3) . . . .
O23 V13 O22 V8 8.3(3) . . . .
Mn1 V13 O22 V8 95.0(3) . . . .
V3 V13 O22 V8 -171.2(4) . . . .
O5 V13 O22 V9 154(7) . . . .
O30 V13 O22 V9 -92.0(3) . . . .
O21 V13 O22 V9 3.2(3) . . . .
O3 V13 O22 V9 176.0(3) . . . .
O23 V13 O22 V9 93.4(3) . . . .
Mn1 V13 O22 V9 -179.9(4) . . . .
V3 V13 O22 V9 -86.1(3) . . . .
O36 V9 O22 Mn1 -135(11) . . . .
O33 V9 O22 Mn1 86(12) . . . .
O21 V9 O22 Mn1 -6(12) . . . .
O38 V9 O22 Mn1 -96(12) . . . .
O32 V9 O22 Mn1 177(100) . . . .
O36 V9 O22 V5 50(7) . . . .
O33 V9 O22 V5 -88.8(3) . . . .
O21 V9 O22 V5 179.1(4) . . . .
O38 V9 O22 V5 88.5(3) . . . .
O32 V9 O22 V5 2.1(3) . . . .
O36 V9 O22 V3 142(7) . . . .
O33 V9 O22 V3 3.4(3) . . . .
O21 V9 O22 V3 -88.8(3) . . . .
O38 V9 O22 V3 -179.4(3) . . . .
O32 V9 O22 V3 94.2(3) . . . .
O36 V9 O22 V8 -40(7) . . . .
O33 V9 O22 V8 -178.5(3) . . . .
O21 V9 O22 V8 89.3(3) . . . .
O38 V9 O22 V8 -1.3(3) . . . .
O32 V9 O22 V8 -87.7(3) . . . .
O36 V9 O22 V13 -132(7) . . . .
O33 V9 O22 V13 89.0(3) . . . .
O21 V9 O22 V13 -3.2(3) . . . .
O38 V9 O22 V13 -93.7(3) . . . .
O32 V9 O22 V13 179.8(4) . . . .
O12 V8 O23 V10 71.9(5) . . . .
O38 V8 O23 V10 176.6(4) . . . .
O14 V8 O23 V10 -75.3(8) . . . .
O28 V8 O23 V10 -26.1(4) . . . .
O22 V8 O23 V10 -102.4(4) . . . .
Mn1 V8 O23 V10 -64.3(3) . . . .
K1 V8 O23 V10 37.5(4) . . . .
O12 V8 O23 V13 -175.2(4) . . . .
O38 V8 O23 V13 -70.5(5) . . . .
O14 V8 O23 V13 37.6(10) . . . .
O28 V8 O23 V13 86.7(4) . . . .
O22 V8 O23 V13 10.5(4) . . . .
Mn1 V8 O23 V13 48.6(3) . . . .
K1 V8 O23 V13 150.4(3) . . . .
O24 V10 O23 V8 -63.5(5) . . . .
O1 V10 O23 V8 -172.2(4) . . . .
O13 V10 O23 V8 61.6(7) . . . .
O3 V10 O23 V8 95.3(4) . . . .
O28 V10 O23 V8 23.8(4) . . . .
K1 V10 O23 V8 -36.5(4) . . . .
O24 V10 O23 V13 177.6(4) . . . .
O1 V10 O23 V13 68.9(5) . . . .
O13 V10 O23 V13 -57.3(7) . . . .
O3 V10 O23 V13 -23.6(3) . . . .
O28 V10 O23 V13 -95.1(4) . . . .
K1 V10 O23 V13 -155.4(3) . . . .
O5 V13 O23 V8 172.5(4) . . . .
O30 V13 O23 V8 -23.1(11) . . . .
O21 V13 O23 V8 69.4(4) . . . .
O3 V13 O23 V8 -88.5(4) . . . .
O22 V13 O23 V8 -10.6(4) . . . .
Mn1 V13 O23 V8 -49.7(3) . . . .
V3 V13 O23 V8 -10.1(5) . . . .
O5 V13 O23 V10 -71.9(5) . . . .
O30 V13 O23 V10 92.5(9) . . . .
O21 V13 O23 V10 -175.0(4) . . . .
O3 V13 O23 V10 27.0(4) . . . .
O22 V13 O23 V10 105.0(4) . . . .
Mn1 V13 O23 V10 65.9(3) . . . .
V3 V13 O23 V10 105.5(3) . . . .
O1 V10 O24 K1 -179.5(6) . . . .
O23 V10 O24 K1 74.8(6) . . . .
O13 V10 O24 K1 -73.5(6) . . . .
O3 V10 O24 K1 -2.4(15) . . . .
O28 V10 O24 K1 1.3(6) . . . .
O27 K1 O24 V10 -2.5(7) . . . .
O27 K1 O24 V10 177.5(7) 2_586 . . .
O15 K1 O24 V10 -121.4(6) 2_586 . . .
O15 K1 O24 V10 58.6(6) . . . .
O24 K1 O24 V10 140(100) 2_586 . . .
O12 K1 O24 V10 -59.3(6) . . . .
O12 K1 O24 V10 120.7(6) 2_586 . . .
V7 K1 O24 V10 39.0(5) . . . .
V7 K1 O24 V10 -141.0(5) 2_586 . . .
V8 K1 O24 V10 -39.5(5) . . . .
V8 K1 O24 V10 140.5(5) 2_586 . . .
O6 V11 O25 V6 -177.9(5) . . . .
O29 V11 O25 V6 -74.0(5) . . . .
O13 V11 O25 V6 80.4(5) . . . .
O3 V11 O25 V6 19.4(12) . . . .
O4 V11 O25 V6 4.8(5) . . . .
Mn1 V11 O25 V6 6.5(6) . . . .
V4 V11 O25 V6 -43.3(4) . . . .
O34 V6 O25 V11 176.2(5) . . . .
O35 V6 O25 V11 73.3(5) . . . .
O37 V6 O25 V11 -80.9(5) . . . .
O19 V6 O25 V11 -10.8(13) . . . .
O4 V6 O25 V11 -4.7(5) . . . .
O26 V12 O27 K1 176.3(6) . . . .
O9 V12 O27 K1 70.0(7) . . . .
O14 V12 O27 K1 -78.1(6) . . . .
O8 V12 O27 K1 -4.8(17) . . . .
O28 V12 O27 K1 -4.4(6) . . . .
O27 K1 O27 V12 -117(100) 2_586 . . .
O15 K1 O27 V12 126.1(6) 2_586 . . .
O15 K1 O27 V12 -53.9(6) . . . .
O24 K1 O27 V12 -174.9(7) 2_586 . . .
O24 K1 O27 V12 5.1(7) . . . .
O12 K1 O27 V12 60.9(6) . . . .
O12 K1 O27 V12 -119.1(6) 2_586 . . .
V7 K1 O27 V12 -35.4(6) . . . .
V7 K1 O27 V12 144.6(6) 2_586 . . .
V8 K1 O27 V12 41.9(6) . . . .
V8 K1 O27 V12 -138.1(6) 2_586 . . .
O4 Mn1 O28 V8 179.9(4) . . . .
O22 Mn1 O28 V8 1.2(4) . . . .
O3 Mn1 O28 V8 91.0(3) . . . .
O8 Mn1 O28 V8 -89.3(4) . . . .
O11 Mn1 O28 V8 -65(11) . . . .
V13 Mn1 O28 V8 50.9(3) . . . .
V3 Mn1 O28 V8 5.0(5) . . . .
V4 Mn1 O28 V8 175.58(14) . . . .
V11 Mn1 O28 V8 131.1(3) . . . .
V1 Mn1 O28 V8 -132.4(3) . . . .
V7 Mn1 O28 V8 -178.8(5) . . . .
O4 Mn1 O28 V7 -1.3(3) . . . .
O22 Mn1 O28 V7 180.0(3) . . . .
O3 Mn1 O28 V7 -90.2(3) . . . .
O8 Mn1 O28 V7 89.5(3) . . . .
O11 Mn1 O28 V7 113(11) . . . .
V13 Mn1 O28 V7 -130.3(2) . . . .
V3 Mn1 O28 V7 -176.24(14) . . . .
V4 Mn1 O28 V7 -5.6(5) . . . .
V11 Mn1 O28 V7 -50.1(2) . . . .
V1 Mn1 O28 V7 46.3(2) . . . .
O4 Mn1 O28 V10 88.2(4) . . . .
O22 Mn1 O28 V10 -90.5(4) . . . .
O3 Mn1 O28 V10 -0.7(3) . . . .
O8 Mn1 O28 V10 179.0(4) . . . .
O11 Mn1 O28 V10 -157(11) . . . .
V13 Mn1 O28 V10 -40.8(3) . . . .
V3 Mn1 O28 V10 -86.7(4) . . . .
V4 Mn1 O28 V10 83.9(4) . . . .
V11 Mn1 O28 V10 39.4(3) . . . .
V1 Mn1 O28 V10 135.9(3) . . . .
V7 Mn1 O28 V10 89.5(3) . . . .
O4 Mn1 O28 V12 -90.3(3) . . . .
O22 Mn1 O28 V12 91.0(3) . . . .
O3 Mn1 O28 V12 -179.2(3) . . . .
O8 Mn1 O28 V12 0.5(3) . . . .
O11 Mn1 O28 V12 24(11) . . . .
V13 Mn1 O28 V12 140.7(2) . . . .
V3 Mn1 O28 V12 94.8(4) . . . .
V4 Mn1 O28 V12 -94.6(4) . . . .
V11 Mn1 O28 V12 -139.1(2) . . . .
V1 Mn1 O28 V12 -42.6(2) . . . .
V7 Mn1 O28 V12 -89.0(3) . . . .
O12 V8 O28 Mn1 179.1(4) . . . .
O38 V8 O28 Mn1 -5.6(10) . . . .
O14 V8 O28 Mn1 78.3(4) . . . .
O23 V8 O28 Mn1 -81.3(4) . . . .
O22 V8 O28 Mn1 -1.0(3) . . . .
K1 V8 O28 Mn1 177.0(4) . . . .
O12 V8 O28 V7 3.1(14) . . . .
O38 V8 O28 V7 178.3(10) . . . .
O14 V8 O28 V7 -97.8(13) . . . .
O23 V8 O28 V7 102.7(13) . . . .
O22 V8 O28 V7 -177.1(13) . . . .
Mn1 V8 O28 V7 -176.1(15) . . . .
K1 V8 O28 V7 0.9(12) . . . .
O12 V8 O28 V10 -79.2(4) . . . .
O38 V8 O28 V10 96.0(8) . . . .
O14 V8 O28 V10 179.9(4) . . . .
O23 V8 O28 V10 20.4(3) . . . .
O22 V8 O28 V10 100.6(3) . . . .
Mn1 V8 O28 V10 101.6(4) . . . .
K1 V8 O28 V10 -81.4(2) . . . .
O12 V8 O28 V12 81.5(4) . . . .
O38 V8 O28 V12 -103.2(8) . . . .
O14 V8 O28 V12 -19.4(3) . . . .
O23 V8 O28 V12 -178.9(3) . . . .
O22 V8 O28 V12 -98.7(3) . . . .
Mn1 V8 O28 V12 -97.6(3) . . . .
K1 V8 O28 V12 79.3(2) . . . .
O15 V7 O28 Mn1 -178.3(4) . . . .
O37 V7 O28 Mn1 3.0(11) . . . .
O13 V7 O28 Mn1 81.0(4) . . . .
O9 V7 O28 Mn1 -78.9(4) . . . .
O4 V7 O28 Mn1 1.1(3) . . . .
K1 V7 O28 Mn1 -177.0(3) . . . .
O15 V7 O28 V8 -2.2(14) . . . .
O37 V7 O28 V8 179.1(11) . . . .
O13 V7 O28 V8 -102.9(13) . . . .
O9 V7 O28 V8 97.2(13) . . . .
O4 V7 O28 V8 177.2(13) . . . .
Mn1 V7 O28 V8 176.1(15) . . . .
K1 V7 O28 V8 -0.9(12) . . . .
O15 V7 O28 V10 80.3(4) . . . .
O37 V7 O28 V10 -98.4(9) . . . .
O13 V7 O28 V10 -20.3(3) . . . .
O9 V7 O28 V10 179.7(4) . . . .
O4 V7 O28 V10 -100.2(3) . . . .
Mn1 V7 O28 V10 -101.4(4) . . . .
K1 V7 O28 V10 81.6(2) . . . .
O15 V7 O28 V12 -80.7(4) . . . .
O37 V7 O28 V12 100.6(9) . . . .
O13 V7 O28 V12 178.6(4) . . . .
O9 V7 O28 V12 18.7(3) . . . .
O4 V7 O28 V12 98.7(3) . . . .
Mn1 V7 O28 V12 97.6(3) . . . .
K1 V7 O28 V12 -79.4(2) . . . .
O24 V10 O28 Mn1 -178.0(4) . . . .
O1 V10 O28 Mn1 4.9(14) . . . .
O23 V10 O28 Mn1 79.5(4) . . . .
O13 V10 O28 Mn1 -76.9(4) . . . .
O3 V10 O28 Mn1 0.6(3) . . . .
K1 V10 O28 Mn1 -177.3(4) . . . .
O24 V10 O28 V8 81.7(4) . . . .
O1 V10 O28 V8 -95.5(13) . . . .
O23 V10 O28 V8 -20.8(3) . . . .
O13 V10 O28 V8 -177.3(4) . . . .
O3 V10 O28 V8 -99.8(3) . . . .
K1 V10 O28 V8 82.3(2) . . . .
O24 V10 O28 V7 -80.6(4) . . . .
O1 V10 O28 V7 102.3(13) . . . .
O23 V10 O28 V7 176.9(4) . . . .
O13 V10 O28 V7 20.5(3) . . . .
O3 V10 O28 V7 98.0(3) . . . .
K1 V10 O28 V7 -79.9(2) . . . .
O24 V10 O28 V12 -2.4(12) . . . .
O1 V10 O28 V12 -179.6(12) . . . .
O23 V10 O28 V12 -104.9(12) . . . .
O13 V10 O28 V12 98.6(12) . . . .
O3 V10 O28 V12 176.2(12) . . . .
K1 V10 O28 V12 -1.7(11) . . . .
O26 V12 O28 Mn1 -2.6(14) . . . .
O27 V12 O28 Mn1 179.7(4) . . . .
O9 V12 O28 Mn1 78.1(4) . . . .
O14 V12 O28 Mn1 -80.5(4) . . . .
O8 V12 O28 Mn1 -0.5(3) . . . .
K1 V12 O28 Mn1 177.3(4) . . . .
O26 V12 O28 V8 97.5(13) . . . .
O27 V12 O28 V8 -80.2(4) . . . .
O9 V12 O28 V8 178.2(4) . . . .
O14 V12 O28 V8 19.7(3) . . . .
O8 V12 O28 V8 99.7(3) . . . .
K1 V12 O28 V8 -82.5(2) . . . .
O26 V12 O28 V7 -100.1(13) . . . .
O27 V12 O28 V7 82.2(4) . . . .
O9 V12 O28 V7 -19.4(3) . . . .
O14 V12 O28 V7 -177.9(4) . . . .
O8 V12 O28 V7 -97.9(3) . . . .
K1 V12 O28 V7 79.9(2) . . . .
O26 V12 O28 V10 -178.2(12) . . . .
O27 V12 O28 V10 4.1(12) . . . .
O9 V12 O28 V10 -97.5(12) . . . .
O14 V12 O28 V10 103.9(12) . . . .
O8 V12 O28 V10 -176.1(12) . . . .
K1 V12 O28 V10 1.7(11) . . . .
O6 V11 O29 V4 175.1(5) . . . .
O25 V11 O29 V4 71.4(5) . . . .
O13 V11 O29 V4 -22.2(12) . . . .
O3 V11 O29 V4 -83.3(5) . . . .
O4 V11 O29 V4 -8.6(5) . . . .
Mn1 V11 O29 V4 -46.5(4) . . . .
O6 V11 O29 Na2 16.2(9) . . . 1_565
O25 V11 O29 Na2 -87.5(8) . . . 1_565
O13 V11 O29 Na2 179.0(7) . . . 1_565
O3 V11 O29 Na2 117.9(8) . . . 1_565
O4 V11 O29 Na2 -167.4(8) . . . 1_565
Mn1 V11 O29 Na2 154.7(8) . . . 1_565
V4 V11 O29 Na2 -158.8(12) . . . 1_565
O17 V4 O29 V11 -174.7(5) . . . .
O35 V4 O29 V11 -70.6(5) . . . .
O20 V4 O29 V11 24.1(12) . . . .
O11 V4 O29 V11 83.0(5) . . . .
O4 V4 O29 V11 8.6(4) . . . .
Mn1 V4 O29 V11 46.3(4) . . . .
O17 V4 O29 Na2 -6.9(5) . . . 1_565
O35 V4 O29 Na2 97.1(4) . . . 1_565
O20 V4 O29 Na2 -168.1(7) . . . 1_565
O11 V4 O29 Na2 -109.2(4) . . . 1_565
O4 V4 O29 Na2 176.3(4) . . . 1_565
Mn1 V4 O29 Na2 -146.0(3) . . . 1_565
V11 V4 O29 Na2 167.7(7) . . . 1_565
O5 V13 O30 V3 -175.3(5) . . . .
O21 V13 O30 V3 -71.1(5) . . . .
O3 V13 O30 V3 83.7(5) . . . .
O23 V13 O30 V3 20.2(12) . . . .
O22 V13 O30 V3 7.9(4) . . . .
Mn1 V13 O30 V3 46.5(4) . . . .
O16 V3 O30 V13 174.3(5) . . . .
O33 V3 O30 V13 70.3(5) . . . .
O31 V3 O30 V13 -26.6(12) . . . .
O11 V3 O30 V13 -83.5(5) . . . .
O22 V3 O30 V13 -7.9(4) . . . .
Mn1 V3 O30 V13 -46.2(4) . . . .
V2 V3 O30 V13 -83.9(5) . . . .
O7 V2 O31 V5 174.6(4) . . . .
O2 V2 O31 V5 64.1(5) . . . .
O20 V2 O31 V5 -60.5(7) . . . .
O11 V2 O31 V5 -95.3(4) . . . .
O8 V2 O31 V5 -23.1(3) . . . .
V3 V2 O31 V5 -119.6(5) . . . .
Na1 V2 O31 V5 112.5(5) . . . .
O7 V2 O31 V3 -65.8(5) . . . .
O2 V2 O31 V3 -176.3(4) . . . .
O20 V2 O31 V3 59.1(7) . . . .
O11 V2 O31 V3 24.3(4) . . . .
O8 V2 O31 V3 96.4(4) . . . .
Na1 V2 O31 V3 -127.9(5) . . . .
O7 V2 O31 Na1 62.1(5) . . . .
O2 V2 O31 Na1 -48.4(5) . . . .
O20 V2 O31 Na1 -173.0(5) . . . .
O11 V2 O31 Na1 152.2(4) . . . .
O8 V2 O31 Na1 -135.7(4) . . . .
V3 V2 O31 Na1 127.9(5) . . . .
O18 V5 O31 V2 -72.6(5) . . . .
O32 V5 O31 V2 -177.5(4) . . . .
O14 V5 O31 V2 70.5(9) . . . .
O8 V5 O31 V2 25.3(4) . . . .
O22 V5 O31 V2 101.4(4) . . . .
Mn1 V5 O31 V2 63.6(3) . . . .
O18 V5 O31 V3 172.4(4) . . . .
O32 V5 O31 V3 67.6(5) . . . .
O14 V5 O31 V3 -44.4(10) . . . .
O8 V5 O31 V3 -89.6(4) . . . .
O22 V5 O31 V3 -13.5(4) . . . .
Mn1 V5 O31 V3 -51.3(3) . . . .
O18 V5 O31 Na1 35.8(5) . . . .
O32 V5 O31 Na1 -69.1(5) . . . .
O14 V5 O31 Na1 178.9(6) . . . .
O8 V5 O31 Na1 133.7(4) . . . .
O22 V5 O31 Na1 -150.2(4) . . . .
Mn1 V5 O31 Na1 172.0(4) . . . .
O16 V3 O31 V2 73.6(5) . . . .
O33 V3 O31 V2 177.0(4) . . . .
O30 V3 O31 V2 -85.5(9) . . . .
O11 V3 O31 V2 -26.6(4) . . . .
O22 V3 O31 V2 -104.5(4) . . . .
Mn1 V3 O31 V2 -65.7(3) . . . .
V13 V3 O31 V2 -102.4(4) . . . .
O16 V3 O31 V5 -168.4(5) . . . .
O33 V3 O31 V5 -65.0(5) . . . .
O30 V3 O31 V5 32.4(11) . . . .
O11 V3 O31 V5 91.4(5) . . . .
O22 V3 O31 V5 13.5(4) . . . .
Mn1 V3 O31 V5 52.2(3) . . . .
V13 V3 O31 V5 15.6(5) . . . .
V2 V3 O31 V5 118.0(6) . . . .
O16 V3 O31 Na1 -39.5(6) . . . .
O33 V3 O31 Na1 63.9(5) . . . .
O30 V3 O31 Na1 161.3(7) . . . .
O11 V3 O31 Na1 -139.7(6) . . . .
O22 V3 O31 Na1 142.4(5) . . . .
Mn1 V3 O31 Na1 -178.9(5) . . . .
V13 V3 O31 Na1 144.5(4) . . . .
V2 V3 O31 Na1 -113.1(6) . . . .
O18 V5 O32 V9 -179.0(5) . . . .
O31 V5 O32 V9 -73.7(5) . . . .
O14 V5 O32 V9 80.5(5) . . . .
O8 V5 O32 V9 8.3(14) . . . .
O22 V5 O32 V9 3.0(4) . . . .
Mn1 V5 O32 V9 4.4(6) . . . .
O36 V9 O32 V5 179.6(5) . . . .
O33 V9 O32 V5 74.5(5) . . . .
O21 V9 O32 V5 -9.9(13) . . . .
O38 V9 O32 V5 -81.7(5) . . . .
O22 V9 O32 V5 -3.0(4) . . . .
O16 V3 O33 V9 -177.3(5) . . . .
O30 V3 O33 V9 -74.1(5) . . . .
O31 V3 O33 V9 80.7(5) . . . .
O11 V3 O33 V9 18.7(11) . . . .
O22 V3 O33 V9 4.8(4) . . . .
Mn1 V3 O33 V9 5.7(6) . . . .
V13 V3 O33 V9 -43.4(4) . . . .
V2 V3 O33 V9 83.0(5) . . . .
O36 V9 O33 V3 177.5(5) . . . .
O21 V9 O33 V3 73.8(5) . . . .
O38 V9 O33 V3 -11.1(11) . . . .
O32 V9 O33 V3 -81.6(5) . . . .
O22 V9 O33 V3 -4.8(4) . . . .
O17 V4 O35 V6 176.5(5) . . . .
O29 V4 O35 V6 71.8(5) . . . .
O20 V4 O35 V6 -82.3(5) . . . .
O11 V4 O35 V6 -24.6(11) . . . .
O4 V4 O35 V6 -6.3(4) . . . .
Mn1 V4 O35 V6 -8.4(6) . . . .
V11 V4 O35 V6 41.5(4) . . . .
O34 V6 O35 V4 -175.4(5) . . . .
O25 V6 O35 V4 -71.9(5) . . . .
O37 V6 O35 V4 15.3(12) . . . .
O19 V6 O35 V4 82.9(5) . . . .
O4 V6 O35 V4 6.2(4) . . . .
O15 V7 O37 V6 -177.9(5) . . . .
O13 V7 O37 V6 -74.4(5) . . . .
O9 V7 O37 V6 79.3(5) . . . .
O28 V7 O37 V6 0.7(13) . . . .
O4 V7 O37 V6 2.5(4) . . . .
Mn1 V7 O37 V6 2.8(6) . . . .
K1 V7 O37 V6 -179.27(16) . . . .
O34 V6 O37 V7 179.1(5) . . . .
O25 V6 O37 V7 76.2(5) . . . .
O35 V6 O37 V7 -11.6(12) . . . .
O19 V6 O37 V7 -79.9(5) . . . .
O4 V6 O37 V7 -2.5(4) . . . .
O12 V8 O38 V9 177.8(4) . . . .
O14 V8 O38 V9 -78.5(5) . . . .
O23 V8 O38 V9 75.6(4) . . . .
O28 V8 O38 V9 2.7(11) . . . .
O22 V8 O38 V9 -1.8(4) . . . .
Mn1 V8 O38 V9 -1.2(5) . . . .
K1 V8 O38 V9 179.15(14) . . . .
O36 V9 O38 V8 179.7(5) . . . .
O33 V9 O38 V8 8.1(11) . . . .
O21 V9 O38 V8 -77.1(5) . . . .
O32 V9 O38 V8 79.5(5) . . . .
O22 V9 O38 V8 1.8(4) . . . .
O2 Ni2 O3W Na1 25.4(5) . . . .
O1W Ni2 O3W Na1 -65.6(5) . . . .
O6W Ni2 O3W Na1 112.4(5) . . . .
O4W Ni2 O3W Na1 -169(5) . . . .
O2W Ni2 O3W Na1 -159.5(5) . . . .
O2 Ni2 O3W Na2 140.2(4) . . . .
O1W Ni2 O3W Na2 49.1(4) . . . .
O6W Ni2 O3W Na2 -132.9(4) . . . .
O4W Ni2 O3W Na2 -55(5) . . . .
O2W Ni2 O3W Na2 -44.8(4) . . . .
O1 Ni1 O5W Na3 -21.2(5) . . . .
O8W Ni1 O5W Na3 70.5(6) . . . .
O9W Ni1 O5W Na3 -109.4(5) . . . .
O7W Ni1 O5W Na3 162.7(6) . . . .
O10W Ni1 O5W Na3 132(12) . . . .
Ni2 O3W Na2 O24W -64.2(7) . . . .
Na1 O3W Na2 O24W 59.8(6) . . . .
Ni2 O3W Na2 O20W 173.4(5) . . . .
Na1 O3W Na2 O20W -62.5(5) . . . .
Ni2 O3W Na2 O17 83.3(5) . . . 1_545
Na1 O3W Na2 O17 -152.6(4) . . . 1_545
Ni2 O3W Na2 O29 99.9(4) . . . 1_545
Na1 O3W Na2 O29 -136.1(4) . . . 1_545
Ni2 O3W Na1 O16W -155.2(7) . . . .
Na2 O3W Na1 O16W 87.0(7) . . . .
Ni2 O3W Na1 O31 -45.8(6) . . . .
Na2 O3W Na1 O31 -163.5(4) . . . .
Ni2 O3W Na1 O25W 61.3(5) . . . .
Na2 O3W Na1 O25W -56.4(4) . . . .
Ni2 O3W Na1 V2 -20.4(5) . . . .
Na2 O3W Na1 V2 -138.1(3) . . . .
Ni2 O3W Na1 Na1 65.4(11) . . . 2_675
Na2 O3W Na1 Na1 -52.4(10) . . . 2_675
V2 O31 Na1 O16W -179.8(6) . . . .
V5 O31 Na1 O16W 66.0(7) . . . .
V3 O31 Na1 O16W -64.9(7) . . . .
V2 O31 Na1 O3W 55.1(5) . . . .
V5 O31 Na1 O3W -59.2(5) . . . .
V3 O31 Na1 O3W 170.0(4) . . . .
V2 O31 Na1 O25W -28.6(5) . . . .
V5 O31 Na1 O25W -142.8(4) . . . .
V3 O31 Na1 O25W 86.3(6) . . . .
V5 O31 Na1 V2 -114.3(5) . . . .
V3 O31 Na1 V2 114.9(6) . . . .
V2 O31 Na1 Na1 -94.9(5) . . . 2_675
V5 O31 Na1 Na1 150.8(4) . . . 2_675
V3 O31 Na1 Na1 20.0(6) . . . 2_675
O7 V2 Na1 O16W -117.5(9) . . . .
O2 V2 Na1 O16W 129.4(9) . . . .
O31 V2 Na1 O16W 0.3(8) . . . .
O20 V2 Na1 O16W 158.2(16) . . . .
O11 V2 Na1 O16W -30.0(9) . . . .
O8 V2 Na1 O16W 46.0(9) . . . .
V3 V2 Na1 O16W -30.2(8) . . . .
O7 V2 Na1 O3W 117.5(5) . . . .
O2 V2 Na1 O3W 4.3(4) . . . .
O31 V2 Na1 O3W -124.7(5) . . . .
O20 V2 Na1 O3W 33.1(17) . . . .
O11 V2 Na1 O3W -155.1(4) . . . .
O8 V2 Na1 O3W -79.1(4) . . . .
V3 V2 Na1 O3W -155.3(3) . . . .
O7 V2 Na1 O31 -117.8(5) . . . .
O2 V2 Na1 O31 129.1(5) . . . .
O20 V2 Na1 O31 157.9(16) . . . .
O11 V2 Na1 O31 -30.3(5) . . . .
O8 V2 Na1 O31 45.6(5) . . . .
V3 V2 Na1 O31 -30.5(4) . . . .
O7 V2 Na1 O25W 34.8(4) . . . .
O2 V2 Na1 O25W -78.4(5) . . . .
O31 V2 Na1 O25W 152.6(5) . . . .
O20 V2 Na1 O25W -49.6(17) . . . .
O11 V2 Na1 O25W 122.2(4) . . . .
O8 V2 Na1 O25W -161.8(4) . . . .
V3 V2 Na1 O25W 122.0(3) . . . .
O7 V2 Na1 Na1 -30.1(5) . . . 2_675
O2 V2 Na1 Na1 -143.2(5) . . . 2_675
O31 V2 Na1 Na1 87.7(5) . . . 2_675
O20 V2 Na1 Na1 -114.4(16) . . . 2_675
O11 V2 Na1 Na1 57.4(5) . . . 2_675
O8 V2 Na1 Na1 133.4(4) . . . 2_675
V3 V2 Na1 Na1 57.2(3) . . . 2_675
Ni1 O5W Na3 O12W 139.9(7) . . . .
Ni1 O5W Na3 O13 41.9(6) . . . .
Ni1 O5W Na3 O13W 160.4(7) . . . .
Ni1 O5W Na3 O22W -60.7(7) . . . .
V7 O13 Na3 O5W -171.6(5) . . . .
V10 O13 Na3 O5W -52.8(5) . . . .
V11 O13 Na3 O5W 57.2(6) . . . .
V7 O13 Na3 O12W 72.7(8) . . . .
V10 O13 Na3 O12W -168.6(7) . . . .
V11 O13 Na3 O12W -58.5(7) . . . .
V7 O13 Na3 O13W 75.3(9) . . . .
V10 O13 Na3 O13W -166.0(7) . . . .
V11 O13 Na3 O13W -55.9(8) . . . .
V7 O13 Na3 O22W -50.6(6) . . . .
V10 O13 Na3 O22W 68.1(5) . . . .
V11 O13 Na3 O22W 178.2(5) . . . .
O3W Na1 O16W O15W -59.3(14) . . . .
O31 Na1 O16W O15W -167.2(12) . . . .
O25W Na1 O16W O15W 57.0(17) . . . .
V2 Na1 O16W O15W -167.4(11) . . . .
Na1 Na1 O16W O15W 100.2(13) 2_675 . . .
O3W Na1 O16W O26W 64.6(16) . . . .
O31 Na1 O16W O26W -43.2(15) . . . .
O25W Na1 O16W O26W -179.0(11) . . . .
V2 Na1 O16W O26W -43.4(18) . . . .
Na1 Na1 O16W O26W -135.9(14) 2_675 . . .
